data_4109966
loop_
_publ_author_name
'Makoto Yanagisawa'
'Kentaro Tashiro'
'Mikio Yamasaki'
'Takuzo Aida'

_publ_section_title
;
 Hosting Fullerenes by Dynamic Bond Formation with an Iridium Porphyrin
 Cyclic Dimer: A "Chemical Friction" for Rotary Guest Motions
;
_journal_name_full 'Journal of the American Chemical Society'
_journal_page_first 11912
_journal_page_last 11913
_journal_paper_doi 10.1021/ja0747526
_journal_volume 129
_journal_year 2007
_chemical_formula_moiety 'C194 H178 Ir2 N8 O4, 4(C H2 Cl2)'
_chemical_formula_sum 'C198 H186 Cl8 Ir2 N8 O4'
_chemical_formula_weight 3409.76
_space_group_IT_number 15
_symmetry_cell_setting monoclinic
_symmetry_Int_Tables_number 15
_symmetry_space_group_name_Hall '-C 2yc'
_symmetry_space_group_name_H-M 'C 1 2/c 1'
_cell_angle_alpha 90.0000
_cell_angle_beta 96.9055(17)
_cell_angle_gamma 90.0000
_cell_formula_units_Z 4
_cell_length_a 18.048(2)
_cell_length_b 30.881(4)
_cell_length_c 28.104(4)
_cell_measurement_reflns_used 225
_cell_measurement_temperature 93.1
_cell_measurement_theta_max 28.3
_cell_measurement_theta_min 3.0
_cell_volume 15550(3)
_computing_cell_refinement CrystalClear
_computing_data_collection CrystalClear
_computing_data_reduction CrystalStructure
_computing_publication_material 'CrystalStructure 3.8'
_computing_structure_refinement SHELXL
_computing_structure_solution SIR2004
_diffrn_detector_area_resol_mean 7.31
_diffrn_measured_fraction_theta_full 0.989
_diffrn_measured_fraction_theta_max 0.989
_diffrn_measurement_device_type 'Rigaku Saturn'
_diffrn_measurement_method \w
_diffrn_radiation_type 'Mo K\a'
_diffrn_radiation_wavelength 0.71070
_diffrn_reflns_av_R_equivalents 0.022
_diffrn_reflns_limit_h_max 24
_diffrn_reflns_limit_h_min -24
_diffrn_reflns_limit_k_max 41
_diffrn_reflns_limit_k_min -40
_diffrn_reflns_limit_l_max 36
_diffrn_reflns_limit_l_min -37
_diffrn_reflns_number 81369
_diffrn_reflns_theta_full 28.29
_diffrn_reflns_theta_max 28.29
_exptl_absorpt_coefficient_mu 1.916
_exptl_absorpt_correction_T_max 0.682
_exptl_absorpt_correction_T_min 0.589
_exptl_absorpt_correction_type multi-scan
_exptl_absorpt_process_details 'Jacobson, R. (1998) Private communication'
_exptl_crystal_colour red
_exptl_crystal_density_diffrn 1.456
_exptl_crystal_description block
_exptl_crystal_F_000 7008.00
_exptl_crystal_size_max 0.23
_exptl_crystal_size_mid 0.23
_exptl_crystal_size_min 0.20
_refine_diff_density_max 5.35
_refine_diff_density_min -2.15
_refine_ls_extinction_method none
_refine_ls_goodness_of_fit_ref 1.103
_refine_ls_hydrogen_treatment constr
_refine_ls_number_parameters 1004
_refine_ls_number_reflns 19132
_refine_ls_number_restraints 47
_refine_ls_R_factor_gt 0.0452
_refine_ls_shift/su_max 0.0010
_refine_ls_structure_factor_coef Fsqd
_refine_ls_weighting_details 'w = 1/[\s^2^(Fo^2^)+(0.0571P)^2^+125.2549P] where P=(Fo^2^+2Fc^2^)/3'
_refine_ls_weighting_scheme calc
_refine_ls_wR_factor_ref 0.1184
_reflns_number_gt 17945
_reflns_number_total 19132
_reflns_threshold_expression F^2^>2.0\s(F^2^)
_cod_data_source_file ja0747526si20070628_011925.cif
_cod_data_source_block '__sc0110'
_cod_original_formula_sum 'C198 H186 Cl8 Ir2 N8 O4 '
_cod_database_code 4109966

loop_
_symmetry_equiv_pos_site_id
_symmetry_equiv_pos_as_xyz
1 +X,+Y,+Z
2 -X,+Y,1/2-Z
3 -X,-Y,-Z
4 +X,-Y,1/2+Z
5 1/2+X,1/2+Y,+Z
6 1/2-X,1/2+Y,1/2-Z
7 1/2-X,1/2-Y,-Z
8 1/2+X,1/2-Y,1/2+Z

loop_
_atom_site_label
_atom_site_type_symbol
_atom_site_fract_x
_atom_site_fract_y
_atom_site_fract_z
_atom_site_U_iso_or_equiv
_atom_site_adp_type
_atom_site_occupancy
_atom_site_symmetry_multiplicity
_atom_site_calc_flag
_atom_site_refinement_flags
Ir(1) Ir 0.5000 0.495754(5) 0.2500 0.01069(4) Uani 1.00 2 d S
Ir(2) Ir 0.5000 0.117505(5) 0.2500 0.01083(4) Uani 1.00 2 d S
Cl(1) Cl 0.99018(7) 0.45235(5) 0.34874(6) 0.0525(3) Uani 1.00 1 d .
Cl(2) Cl 1.04606(13) 0.49388(8) 0.43885(7) 0.0913(7) Uani 1.00 1 d .
Cl(3) Cl 1.02917(12) 0.10241(6) 0.06576(8) 0.0762(5) Uani 1.00 1 d .
Cl(4) Cl 0.88268(10) 0.12403(6) 0.09523(8) 0.0689(4) Uani 1.00 1 d .
O(1) O 0.84881(15) 0.40083(8) 0.42397(10) 0.0228(5) Uani 1.00 1 d .
O(2) O 0.79608(17) 0.19878(9) 0.46618(10) 0.0255(5) Uani 1.00 1 d .
N(1) N 0.61434(15) 0.49949(9) 0.25552(10) 0.0120(5) Uani 1.00 1 d .
N(2) N 0.48953(15) 0.49509(8) 0.17692(10) 0.0119(4) Uani 1.00 1 d .
N(3) N 0.50528(15) 0.11689(8) 0.17761(10) 0.0127(5) Uani 1.00 1 d .
N(4) N 0.61420(15) 0.11417(9) 0.26603(10) 0.0127(5) Uani 1.00 1 d .
C(1) C 0.53940(17) 0.42052(10) 0.24971(11) 0.0129(5) Uani 1.00 1 d .
C(2) C 0.56975(18) 0.40419(10) 0.20702(12) 0.0142(5) Uani 1.00 1 d .
C(3) C 0.58718(17) 0.40401(10) 0.29136(12) 0.0138(5) Uani 1.00 1 d .
C(4) C 0.52310(19) 0.39014(11) 0.16728(12) 0.0159(6) Uani 1.00 1 d .
C(5) C 0.63799(18) 0.38039(11) 0.22245(13) 0.0171(6) Uani 1.00 1 d .
C(6) C 0.64870(18) 0.38029(11) 0.27459(13) 0.0171(6) Uani 1.00 1 d .
C(7) C 0.55745(19) 0.38992(11) 0.33170(12) 0.0166(6) Uani 1.00 1 d .
C(8) C 0.5423(2) 0.35203(11) 0.14107(12) 0.0188(6) Uani 1.00 1 d .
C(9) C 0.6082(2) 0.32973(11) 0.15565(13) 0.0192(6) Uani 1.00 1 d .
C(10) C 0.65699(19) 0.34411(11) 0.19733(14) 0.0191(6) Uani 1.00 1 d .
C(11) C 0.67829(18) 0.34407(11) 0.29938(14) 0.0192(6) Uani 1.00 1 d .
C(12) C 0.5876(2) 0.35195(11) 0.35759(12) 0.0184(6) Uani 1.00 1 d .
C(13) C 0.68729(19) 0.30594(10) 0.22332(15) 0.0202(7) Uani 1.00 1 d .
C(14) C 0.69801(19) 0.30590(10) 0.27277(16) 0.0209(7) Uani 1.00 1 d .
C(15) C 0.6472(2) 0.32956(11) 0.34169(13) 0.0199(6) Uani 1.00 1 d .
C(16) C 0.5261(2) 0.32860(11) 0.37436(12) 0.0197(6) Uani 1.00 1 d .
C(17) C 0.6080(2) 0.28258(11) 0.15584(13) 0.0198(6) Uani 1.00 1 d .
C(18) C 0.65708(19) 0.26803(11) 0.19713(14) 0.0193(6) Uani 1.00 1 d .
C(19) C 0.67844(18) 0.26810(11) 0.29961(14) 0.0196(6) Uani 1.00 1 d .
C(20) C 0.6472(2) 0.28251(11) 0.34173(13) 0.0197(6) Uani 1.00 1 d .
C(21) C 0.5258(2) 0.28352(11) 0.37393(12) 0.0202(6) Uani 1.00 1 d .
C(22) C 0.5424(2) 0.26013(11) 0.14114(12) 0.0188(6) Uani 1.00 1 d .
C(23) C 0.5878(2) 0.26000(11) 0.35768(12) 0.0194(6) Uani 1.00 1 d .
C(24) C 0.5230(2) 0.22209(10) 0.16734(12) 0.0167(6) Uani 1.00 1 d .
C(25) C 0.63774(18) 0.23180(11) 0.22274(13) 0.0174(6) Uani 1.00 1 d .
C(26) C 0.64871(17) 0.23158(11) 0.27462(13) 0.0167(6) Uani 1.00 1 d .
C(27) C 0.55753(19) 0.22199(10) 0.33186(12) 0.0165(6) Uani 1.00 1 d .
C(28) C 0.56969(17) 0.20816(10) 0.20709(12) 0.0141(5) Uani 1.00 1 d .
C(29) C 0.58756(17) 0.20824(10) 0.29151(12) 0.0143(5) Uani 1.00 1 d .
C(30) C 0.53940(18) 0.19169(9) 0.24965(12) 0.0131(5) Uani 1.00 1 d .
C(31) C 0.5000 0.56248(15) 0.2500 0.0209(9) Uani 1.00 2 d S
C(32) C 0.5000 0.05036(14) 0.2500 0.0134(7) Uani 1.00 2 d S
C(33) C 0.66528(18) 0.49884(10) 0.29602(12) 0.0137(5) Uani 1.00 1 d .
C(34) C 0.74062(18) 0.50352(10) 0.28118(13) 0.0154(6) Uani 1.00 1 d .
C(35) C 0.81489(19) 0.50723(12) 0.31150(13) 0.0190(6) Uani 1.00 1 d .
C(36) C 0.73202(18) 0.50527(10) 0.23237(12) 0.0153(6) Uani 1.00 1 d .
C(37) C 0.79101(19) 0.50607(12) 0.19878(13) 0.0188(6) Uani 1.00 1 d .
C(38) C 0.8082(2) 0.46054(13) 0.18129(14) 0.0250(7) Uani 1.00 1 d .
C(39) C 0.8419(2) 0.42991(13) 0.22053(15) 0.0268(7) Uani 1.00 1 d .
C(40) C 0.8579(2) 0.38513(13) 0.20166(17) 0.0306(8) Uani 1.00 1 d D
C(41) C 0.8882(2) 0.35275(15) 0.23960(19) 0.0387(10) Uani 1.00 1 d D
C(42) C 0.9051(3) 0.30936(17) 0.2174(2) 0.0571(16) Uani 1.00 1 d D
C(43) C 0.65310(18) 0.50256(10) 0.21666(12) 0.0139(5) Uani 1.00 1 d .
C(44) C 0.62260(18) 0.50050(10) 0.16901(12) 0.0150(6) Uani 1.00 1 d .
C(45) C 0.54862(19) 0.49472(10) 0.15077(11) 0.0140(5) Uani 1.00 1 d .
C(46) C 0.52336(19) 0.48553(11) 0.10104(12) 0.0166(6) Uani 1.00 1 d .
C(47) C 0.57467(19) 0.48020(12) 0.06335(12) 0.0191(6) Uani 1.00 1 d .
C(48) C 0.6161(2) 0.43666(12) 0.06584(14) 0.0237(7) Uani 1.00 1 d .
C(49) C 0.6759(2) 0.43588(15) 0.03127(19) 0.0392(10) Uani 1.00 1 d .
C(50) C 0.7169(3) 0.39302(16) 0.02887(18) 0.0412(10) Uani 1.00 1 d D
C(51) C 0.7599(3) 0.37965(19) 0.0755(2) 0.0491(13) Uani 1.00 1 d D
C(52) C 0.8072(4) 0.3388(2) 0.0720(2) 0.0626(17) Uani 1.00 1 d D
C(53) C 0.44754(18) 0.47997(11) 0.09730(12) 0.0156(5) Uani 1.00 1 d .
C(54) C 0.40089(19) 0.46359(12) 0.05313(12) 0.0205(6) Uani 1.00 1 d .
C(55) C 0.42561(18) 0.48862(10) 0.14474(12) 0.0140(5) Uani 1.00 1 d .
C(56) C 0.64726(18) 0.49182(10) 0.34269(12) 0.0145(5) Uani 1.00 1 d .
C(57) C 0.71129(18) 0.48521(11) 0.38124(12) 0.0155(5) Uani 1.00 1 d .
C(58) C 0.73444(19) 0.51786(12) 0.41392(12) 0.0184(6) Uani 1.00 1 d .
C(59) C 0.7953(2) 0.51072(12) 0.44890(13) 0.0197(6) Uani 1.00 1 d .
C(60) C 0.8324(2) 0.47154(12) 0.45122(12) 0.0203(6) Uani 1.00 1 d .
C(61) C 0.80900(19) 0.43848(11) 0.41866(12) 0.0179(6) Uani 1.00 1 d .
C(62) C 0.74848(18) 0.44541(11) 0.38380(12) 0.0168(6) Uani 1.00 1 d .
C(63) C 0.8343(2) 0.36877(13) 0.38706(14) 0.0255(7) Uani 1.00 1 d .
C(64) C 0.8801(2) 0.32914(13) 0.40309(14) 0.0265(7) Uani 1.00 1 d .
C(65) C 0.8494(2) 0.30548(12) 0.44393(15) 0.0246(7) Uani 1.00 1 d .
C(66) C 0.9020(2) 0.27102(13) 0.46734(14) 0.0273(7) Uani 1.00 1 d .
C(67) C 0.8728(2) 0.25013(13) 0.51160(14) 0.0288(8) Uani 1.00 1 d .
C(68) C 0.8540(2) 0.20239(13) 0.50566(14) 0.0271(8) Uani 1.00 1 d .
C(69) C 0.7687(2) 0.15857(12) 0.45419(13) 0.0209(6) Uani 1.00 1 d .
C(70) C 0.7914(2) 0.12072(12) 0.47884(13) 0.0237(7) Uani 1.00 1 d .
C(71) C 0.7592(2) 0.08156(12) 0.46303(13) 0.0229(7) Uani 1.00 1 d .
C(72) C 0.7050(2) 0.07957(12) 0.42341(13) 0.0209(6) Uani 1.00 1 d .
C(73) C 0.68285(19) 0.11756(11) 0.39886(13) 0.0187(6) Uani 1.00 1 d .
C(74) C 0.7142(2) 0.15687(12) 0.41445(12) 0.0197(6) Uani 1.00 1 d .
C(75) C 0.62772(19) 0.11623(10) 0.35443(12) 0.0165(6) Uani 1.00 1 d .
C(76) C 0.65702(18) 0.11460(10) 0.31011(13) 0.0158(6) Uani 1.00 1 d .
C(77) C 0.73642(18) 0.11434(11) 0.30286(13) 0.0182(6) Uani 1.00 1 d .
C(78) C 0.8054(2) 0.11261(13) 0.33890(14) 0.0247(7) Uani 1.00 1 d .
C(79) C 0.73832(18) 0.11489(11) 0.25461(14) 0.0184(6) Uani 1.00 1 d .
C(80) C 0.8050(2) 0.11833(12) 0.22759(15) 0.0231(7) Uani 1.00 1 d .
C(81) C 0.8191(2) 0.16504(15) 0.21235(17) 0.0329(9) Uani 1.00 1 d .
C(82) C 0.8305(3) 0.19806(18) 0.2555(2) 0.0463(12) Uani 1.00 1 d .
C(83) C 0.9072(3) 0.19534(18) 0.2844(2) 0.0488(13) Uani 1.00 1 d D
C(84) C 0.9168(3) 0.2265(2) 0.3273(2) 0.0550(14) Uani 1.00 1 d D
C(85) C 0.9951(4) 0.2243(2) 0.3555(2) 0.0712(19) Uani 1.00 1 d D
C(86) C 0.66194(18) 0.11470(10) 0.23192(12) 0.0147(6) Uani 1.00 1 d .
C(87) C 0.64208(19) 0.11586(11) 0.18298(13) 0.0172(6) Uani 1.00 1 d .
C(88) C 0.57098(19) 0.11672(10) 0.15781(12) 0.0146(6) Uani 1.00 1 d .
C(89) C 0.5572(2) 0.11872(11) 0.10621(12) 0.0179(6) Uani 1.00 1 d .
C(90) C 0.6183(2) 0.11926(12) 0.07433(13) 0.0222(7) Uani 1.00 1 d .
C(91) C 0.6586(2) 0.16294(13) 0.07189(14) 0.0237(7) Uani 1.00 1 d .
C(92) C 0.6121(2) 0.19820(13) 0.04379(15) 0.0260(7) Uani 1.00 1 d D
C(93) C 0.6587(2) 0.23862(16) 0.0376(2) 0.0448(11) Uani 1.00 1 d DU
C(94) C 0.6218(4) 0.27169(19) -0.0020(3) 0.075(2) Uani 1.00 1 d DU
C(95) C 0.5644(4) 0.2967(2) 0.0166(2) 0.0662(16) Uani 1.00 1 d DU
C(96) C 0.4817(2) 0.11997(11) 0.09452(13) 0.0196(6) Uani 1.00 1 d .
C(97) C 0.4435(2) 0.12414(15) 0.04419(13) 0.0277(8) Uani 1.00 1 d .
C(98) C 0.44846(19) 0.11764(10) 0.13994(12) 0.0158(6) Uani 1.00 1 d .
C(99) C 0.9941(3) 0.5016(2) 0.3846(2) 0.0525(14) Uani 1.00 1 d .
C(100) C 0.9697(4) 0.0985(2) 0.1094(2) 0.0617(16) Uani 1.00 1 d .
H(1) H 0.4828 0.5731 0.2797 0.025 Uiso 0.50 1 c PR
H(2) H 0.4665 0.5731 0.2224 0.025 Uiso 0.50 1 c PR
H(3) H 0.5507 0.5731 0.2479 0.025 Uiso 0.50 1 c PR
H(4) H 0.4490 0.0398 0.2412 0.016 Uiso 0.50 1 c PR
H(5) H 0.5189 0.0398 0.2821 0.016 Uiso 0.50 1 c PR
H(6) H 0.5321 0.0398 0.2268 0.016 Uiso 0.50 1 c PR
H(7) H 0.8101 0.5263 0.3388 0.023 Uiso 1.00 1 c R
H(8) H 0.8517 0.5193 0.2922 0.023 Uiso 1.00 1 c R
H(9) H 0.8313 0.4785 0.3232 0.023 Uiso 1.00 1 c R
H(10) H 0.8372 0.5190 0.2154 0.023 Uiso 1.00 1 c R
H(11) H 0.7739 0.5245 0.1708 0.023 Uiso 1.00 1 c R
H(12) H 0.7613 0.4476 0.1655 0.030 Uiso 1.00 1 c R
H(13) H 0.8431 0.4631 0.1568 0.030 Uiso 1.00 1 c R
H(14) H 0.8890 0.4426 0.2363 0.032 Uiso 1.00 1 c R
H(15) H 0.8072 0.4271 0.2450 0.032 Uiso 1.00 1 c R
H(16) H 0.8112 0.3734 0.1844 0.037 Uiso 1.00 1 c R
H(17) H 0.8944 0.3881 0.1782 0.037 Uiso 1.00 1 c R
H(18) H 0.8511 0.3484 0.2625 0.046 Uiso 1.00 1 c R
H(19) H 0.9344 0.3644 0.2577 0.046 Uiso 1.00 1 c R
H(20) H 0.8603 0.2987 0.1977 0.069 Uiso 1.00 1 c R
H(21) H 0.9205 0.2884 0.2429 0.069 Uiso 1.00 1 c R
H(22) H 0.9454 0.3130 0.1973 0.069 Uiso 1.00 1 c R
H(23) H 0.6568 0.5034 0.1460 0.018 Uiso 1.00 1 c R
H(24) H 0.6119 0.5039 0.0667 0.023 Uiso 1.00 1 c R
H(25) H 0.5453 0.4830 0.0314 0.023 Uiso 1.00 1 c R
H(26) H 0.5799 0.4130 0.0575 0.028 Uiso 1.00 1 c R
H(27) H 0.6400 0.4317 0.0990 0.028 Uiso 1.00 1 c R
H(28) H 0.6518 0.4431 -0.0013 0.047 Uiso 1.00 1 c R
H(29) H 0.7130 0.4588 0.0410 0.047 Uiso 1.00 1 c R
H(30) H 0.6801 0.3701 0.0184 0.049 Uiso 1.00 1 c R
H(31) H 0.7518 0.3953 0.0044 0.049 Uiso 1.00 1 c R
H(32) H 0.7244 0.3745 0.0992 0.059 Uiso 1.00 1 c R
H(33) H 0.7931 0.4038 0.0876 0.059 Uiso 1.00 1 c R
H(34) H 0.7766 0.3162 0.0547 0.075 Uiso 1.00 1 c R
H(35) H 0.8253 0.3285 0.1043 0.075 Uiso 1.00 1 c R
H(36) H 0.8498 0.3455 0.0547 0.075 Uiso 1.00 1 c R
H(37) H 0.3707 0.4874 0.0380 0.025 Uiso 1.00 1 c R
H(38) H 0.3680 0.4404 0.0619 0.025 Uiso 1.00 1 c R
H(39) H 0.4335 0.4523 0.0306 0.025 Uiso 1.00 1 c R
H(40) H 0.7090 0.5449 0.4125 0.022 Uiso 1.00 1 c R
H(41) H 0.8111 0.5330 0.4712 0.024 Uiso 1.00 1 c R
H(42) H 0.8738 0.4670 0.4749 0.024 Uiso 1.00 1 c R
H(43) H 0.7325 0.4230 0.3617 0.020 Uiso 1.00 1 c R
H(44) H 0.8487 0.3798 0.3564 0.031 Uiso 1.00 1 c R
H(45) H 0.7805 0.3614 0.3823 0.031 Uiso 1.00 1 c R
H(46) H 0.9322 0.3381 0.4136 0.032 Uiso 1.00 1 c R
H(47) H 0.8808 0.3091 0.3756 0.032 Uiso 1.00 1 c R
H(48) H 0.8015 0.2917 0.4315 0.030 Uiso 1.00 1 c R
H(49) H 0.8391 0.3268 0.4686 0.030 Uiso 1.00 1 c R
H(50) H 0.9514 0.2842 0.4773 0.033 Uiso 1.00 1 c R
H(51) H 0.9086 0.2482 0.4435 0.033 Uiso 1.00 1 c R
H(52) H 0.9111 0.2537 0.5396 0.035 Uiso 1.00 1 c R
H(53) H 0.8275 0.2659 0.5185 0.035 Uiso 1.00 1 c R
H(54) H 0.8986 0.1858 0.4990 0.033 Uiso 1.00 1 c R
H(55) H 0.8366 0.1908 0.5353 0.033 Uiso 1.00 1 c R
H(56) H 0.8283 0.1217 0.5060 0.028 Uiso 1.00 1 c R
H(57) H 0.7744 0.0556 0.4796 0.027 Uiso 1.00 1 c R
H(58) H 0.6834 0.0526 0.4132 0.025 Uiso 1.00 1 c R
H(59) H 0.6984 0.1828 0.3980 0.024 Uiso 1.00 1 c R
H(60) H 0.8139 0.1411 0.3540 0.030 Uiso 1.00 1 c R
H(61) H 0.8485 0.1047 0.3226 0.030 Uiso 1.00 1 c R
H(62) H 0.7985 0.0910 0.3635 0.030 Uiso 1.00 1 c R
H(63) H 0.7971 0.0998 0.1987 0.028 Uiso 1.00 1 c R
H(64) H 0.8497 0.1075 0.2480 0.028 Uiso 1.00 1 c R
H(65) H 0.7763 0.1747 0.1895 0.040 Uiso 1.00 1 c R
H(66) H 0.8640 0.1655 0.1953 0.040 Uiso 1.00 1 c R
H(67) H 0.8229 0.2278 0.2427 0.056 Uiso 1.00 1 c R
H(68) H 0.7920 0.1925 0.2771 0.056 Uiso 1.00 1 c R
H(69) H 0.9457 0.2019 0.2632 0.059 Uiso 1.00 1 c R
H(70) H 0.9156 0.1653 0.2963 0.059 Uiso 1.00 1 c R
H(71) H 0.8793 0.2194 0.3491 0.066 Uiso 1.00 1 c R
H(72) H 0.9073 0.2564 0.3156 0.066 Uiso 1.00 1 c R
H(73) H 1.0025 0.1958 0.3708 0.085 Uiso 1.00 1 c R
H(74) H 1.0000 0.2469 0.3802 0.085 Uiso 1.00 1 c R
H(75) H 1.0328 0.2288 0.3336 0.085 Uiso 1.00 1 c R
H(76) H 0.6823 0.1161 0.1640 0.021 Uiso 1.00 1 c R
H(77) H 0.5967 0.1111 0.0415 0.027 Uiso 1.00 1 c R
H(78) H 0.6556 0.0969 0.0858 0.027 Uiso 1.00 1 c R
H(79) H 0.6734 0.1734 0.1050 0.028 Uiso 1.00 1 c R
H(80) H 0.7049 0.1583 0.0569 0.028 Uiso 1.00 1 c R
H(81) H 0.5922 0.1868 0.0119 0.031 Uiso 1.00 1 c R
H(82) H 0.5693 0.2060 0.0610 0.031 Uiso 1.00 1 c R
H(83) H 0.7079 0.2295 0.0288 0.054 Uiso 1.00 1 c R
H(84) H 0.6675 0.2539 0.0687 0.054 Uiso 1.00 1 c R
H(85) H 0.6606 0.2913 -0.0118 0.090 Uiso 1.00 1 c R
H(86) H 0.6000 0.2554 -0.0307 0.090 Uiso 1.00 1 c R
H(87) H 0.5269 0.2772 0.0271 0.079 Uiso 1.00 1 c R
H(88) H 0.5408 0.3159 -0.0085 0.079 Uiso 1.00 1 c R
H(89) H 0.5866 0.3141 0.0438 0.079 Uiso 1.00 1 c R
H(90) H 0.4123 0.1502 0.0417 0.033 Uiso 1.00 1 c R
H(91) H 0.4121 0.0986 0.0362 0.033 Uiso 1.00 1 c R
H(92) H 0.4811 0.1263 0.0219 0.033 Uiso 1.00 1 c R
H(93) H 1.0164 0.5252 0.3672 0.063 Uiso 1.00 1 c R
H(94) H 0.9429 0.5104 0.3896 0.063 Uiso 1.00 1 c R
H(95) H 0.9948 0.1112 0.1394 0.074 Uiso 1.00 1 c R
H(96) H 0.9610 0.0674 0.1156 0.074 Uiso 1.00 1 c R

loop_
_atom_site_aniso_label
_atom_site_aniso_U_11
_atom_site_aniso_U_22
_atom_site_aniso_U_33
_atom_site_aniso_U_12
_atom_site_aniso_U_13
_atom_site_aniso_U_23
Ir(1) 0.00860(8) 0.00996(8) 0.01349(8) 0.0000 0.00128(6) 0.0000
Ir(2) 0.00919(8) 0.00986(8) 0.01317(8) 0.0000 0.00022(6) 0.0000
Cl(1) 0.0332(5) 0.0595(8) 0.0636(8) 0.0083(5) 0.0008(5) -0.0130(6)
Cl(2) 0.0904(14) 0.1207(17) 0.0541(9) -0.0444(12) -0.0274(9) 0.0066(10)
Cl(3) 0.0818(12) 0.0669(10) 0.0840(12) 0.0097(9) 0.0271(10) 0.0213(9)
Cl(4) 0.0613(9) 0.0553(8) 0.0907(12) -0.0057(7) 0.0121(8) -0.0099(8)
O(1) 0.0222(12) 0.0184(12) 0.0250(12) 0.0049(9) -0.0085(9) -0.0012(9)
O(2) 0.0295(14) 0.0200(12) 0.0231(13) -0.0001(10) -0.0128(11) -0.0007(9)
N(1) 0.0072(10) 0.0119(12) 0.0170(12) -0.0005(8) 0.0018(9) -0.0003(9)
N(2) 0.0126(12) 0.0107(11) 0.0123(11) 0.0003(9) 0.0007(9) 0.0020(9)
N(3) 0.0135(12) 0.0117(12) 0.0126(11) 0.0009(9) 0.0007(9) -0.0009(9)
N(4) 0.0075(10) 0.0123(12) 0.0180(12) 0.0010(8) 0.0006(9) -0.0007(9)
C(1) 0.0142(15) 0.0077(12) 0.0170(14) -0.0012(10) 0.0027(10) -0.0007(10)
C(2) 0.0149(13) 0.0086(13) 0.0206(15) -0.0017(10) 0.0079(11) 0.0022(11)
C(3) 0.0121(13) 0.0087(13) 0.0197(14) -0.0012(10) -0.0018(11) -0.0016(11)
C(4) 0.0231(15) 0.0110(13) 0.0150(14) -0.0004(11) 0.0071(12) 0.0014(11)
C(5) 0.0101(13) 0.0140(14) 0.0282(17) -0.0025(10) 0.0063(12) -0.0005(12)
C(6) 0.0090(13) 0.0133(14) 0.0284(17) -0.0031(10) -0.0001(11) -0.0015(12)
C(7) 0.0211(15) 0.0112(13) 0.0161(14) -0.0006(11) -0.0028(11) -0.0034(11)
C(8) 0.0316(18) 0.0127(14) 0.0136(14) -0.0029(12) 0.0093(12) 0.0019(11)
C(9) 0.0266(17) 0.0124(14) 0.0220(15) -0.0022(12) 0.0165(13) -0.0011(12)
C(10) 0.0149(14) 0.0119(14) 0.0331(18) -0.0023(11) 0.0132(13) 0.0013(13)
C(11) 0.0098(13) 0.0136(14) 0.0325(18) -0.0018(11) -0.0046(12) -0.0044(13)
C(12) 0.0273(17) 0.0114(14) 0.0142(14) -0.0014(12) -0.0062(12) -0.0028(11)
C(13) 0.0110(14) 0.0117(15) 0.040(2) 0.0016(10) 0.0103(13) 0.0002(13)
C(14) 0.0078(13) 0.0124(15) 0.042(2) -0.0001(10) 0.0001(13) -0.0016(13)
C(15) 0.0200(15) 0.0123(14) 0.0238(16) -0.0001(11) -0.0125(12) -0.0015(12)
C(16) 0.0335(18) 0.0149(15) 0.0103(13) 0.0001(13) 0.0008(12) -0.0006(11)
C(17) 0.0272(17) 0.0130(15) 0.0228(16) 0.0010(12) 0.0172(13) -0.0006(12)
C(18) 0.0155(14) 0.0141(15) 0.0313(18) -0.0002(11) 0.0141(13) -0.0043(13)
C(19) 0.0083(13) 0.0141(15) 0.0340(18) 0.0015(11) -0.0073(12) 0.0014(13)
C(20) 0.0196(15) 0.0124(14) 0.0235(16) 0.0023(11) -0.0116(12) -0.0015(12)
C(21) 0.0351(19) 0.0152(15) 0.0095(13) 0.0001(13) 0.0002(12) 0.0024(11)
C(22) 0.0321(18) 0.0132(14) 0.0127(13) -0.0019(13) 0.0089(12) -0.0025(11)
C(23) 0.0268(17) 0.0137(15) 0.0149(14) 0.0020(12) -0.0093(12) 0.0015(11)
C(24) 0.0240(16) 0.0094(13) 0.0173(14) -0.0010(11) 0.0047(12) -0.0032(11)
C(25) 0.0121(13) 0.0128(14) 0.0281(17) 0.0021(11) 0.0059(12) -0.0023(12)
C(26) 0.0086(12) 0.0125(14) 0.0283(17) 0.0027(10) -0.0012(11) 0.0001(12)
C(27) 0.0211(15) 0.0098(13) 0.0173(14) 0.0013(11) -0.0033(11) 0.0013(11)
C(28) 0.0143(13) 0.0083(13) 0.0207(15) 0.0017(10) 0.0066(11) -0.0031(11)
C(29) 0.0132(13) 0.0083(13) 0.0203(15) 0.0024(10) -0.0032(11) 0.0022(11)
C(30) 0.0140(15) 0.0068(13) 0.0182(15) 0.0002(9) 0.0006(11) 0.0000(10)
C(31) 0.017(2) 0.010(2) 0.035(2) 0.0000 0.0017(18) 0.0000
C(32) 0.0143(19) 0.0112(19) 0.0150(19) 0.0000 0.0026(15) 0.0000
C(33) 0.0104(13) 0.0107(13) 0.0190(15) -0.0008(10) -0.0021(11) -0.0016(10)
C(34) 0.0103(13) 0.0133(14) 0.0224(16) 0.0003(10) 0.0013(11) -0.0016(11)
C(35) 0.0137(14) 0.0219(16) 0.0207(15) -0.0023(12) -0.0004(12) 0.0026(12)
C(36) 0.0108(13) 0.0135(14) 0.0216(15) -0.0015(10) 0.0020(11) 0.0014(11)
C(37) 0.0133(14) 0.0222(16) 0.0213(16) -0.0027(12) 0.0042(12) 0.0020(12)
C(38) 0.0196(16) 0.0280(19) 0.0289(18) 0.0013(14) 0.0084(13) -0.0022(15)
C(39) 0.0197(16) 0.0284(19) 0.0326(19) 0.0034(14) 0.0047(14) 0.0007(15)
C(40) 0.0243(18) 0.028(2) 0.041(2) 0.0022(15) 0.0074(16) -0.0020(16)
C(41) 0.031(2) 0.033(2) 0.053(2) 0.0066(17) 0.0046(19) 0.004(2)
C(42) 0.048(3) 0.031(2) 0.090(5) 0.010(2) -0.000(3) -0.000(2)
C(43) 0.0102(13) 0.0143(14) 0.0179(15) -0.0002(10) 0.0043(11) 0.0006(11)
C(44) 0.0139(14) 0.0144(14) 0.0175(15) -0.0002(10) 0.0052(11) 0.0024(11)
C(45) 0.0170(15) 0.0134(14) 0.0122(13) 0.0009(11) 0.0045(11) 0.0035(10)
C(46) 0.0180(15) 0.0165(15) 0.0155(14) 0.0020(11) 0.0027(11) 0.0018(11)
C(47) 0.0180(15) 0.0230(16) 0.0168(14) -0.0006(12) 0.0042(11) 0.0029(12)
C(48) 0.0248(17) 0.0228(17) 0.0252(17) 0.0004(13) 0.0098(13) -0.0007(14)
C(49) 0.043(2) 0.028(2) 0.052(2) 0.0010(18) 0.029(2) -0.0019(19)
C(50) 0.047(2) 0.034(2) 0.046(2) 0.002(2) 0.018(2) -0.006(2)
C(51) 0.050(3) 0.054(3) 0.046(2) 0.005(2) 0.015(2) -0.016(2)
C(52) 0.072(4) 0.058(3) 0.055(3) 0.026(3) -0.001(3) -0.015(2)
C(53) 0.0161(14) 0.0148(14) 0.0157(14) 0.0007(11) 0.0010(11) 0.0021(11)
C(54) 0.0182(15) 0.0259(17) 0.0172(15) 0.0004(13) 0.0011(12) -0.0014(13)
C(55) 0.0140(14) 0.0102(13) 0.0171(14) 0.0024(10) -0.0007(11) 0.0009(11)
C(56) 0.0138(14) 0.0118(13) 0.0174(14) -0.0012(10) -0.0008(11) -0.0017(11)
C(57) 0.0126(13) 0.0168(15) 0.0167(14) -0.0014(11) -0.0002(11) -0.0002(11)
C(58) 0.0168(14) 0.0188(15) 0.0192(15) -0.0024(12) 0.0009(12) -0.0022(12)
C(59) 0.0196(15) 0.0214(16) 0.0173(15) -0.0041(12) -0.0012(12) -0.0014(12)
C(60) 0.0187(15) 0.0220(16) 0.0185(15) -0.0037(12) -0.0047(12) 0.0007(12)
C(61) 0.0157(14) 0.0197(16) 0.0178(14) 0.0008(12) -0.0006(11) 0.0001(12)
C(62) 0.0148(14) 0.0170(15) 0.0178(14) -0.0014(11) -0.0007(11) -0.0013(11)
C(63) 0.0286(18) 0.0232(18) 0.0224(17) 0.0051(14) -0.0063(14) -0.0022(14)
C(64) 0.0306(19) 0.0220(17) 0.0258(17) 0.0081(14) -0.0009(14) 0.0004(14)
C(65) 0.0244(18) 0.0227(18) 0.0248(18) 0.0019(13) -0.0053(14) 0.0003(13)
C(66) 0.0315(19) 0.0225(18) 0.0265(18) 0.0038(15) -0.0021(14) 0.0007(14)
C(67) 0.037(2) 0.0247(19) 0.0225(17) -0.0021(15) -0.0074(15) -0.0019(14)
C(68) 0.0314(19) 0.0248(18) 0.0215(17) -0.0031(15) -0.0117(14) 0.0010(14)
C(69) 0.0226(16) 0.0178(16) 0.0204(15) 0.0015(12) -0.0048(12) -0.0017(12)
C(70) 0.0228(17) 0.0257(18) 0.0204(16) 0.0019(13) -0.0065(13) 0.0034(13)
C(71) 0.0241(16) 0.0196(16) 0.0235(16) 0.0026(13) -0.0033(13) 0.0064(13)
C(72) 0.0204(15) 0.0197(16) 0.0212(16) -0.0000(12) -0.0028(12) 0.0019(12)
C(73) 0.0167(15) 0.0212(16) 0.0173(15) 0.0032(12) -0.0017(12) -0.0000(12)
C(74) 0.0202(15) 0.0199(16) 0.0176(15) 0.0029(12) -0.0037(12) 0.0009(12)
C(75) 0.0157(14) 0.0138(14) 0.0186(15) 0.0016(11) -0.0035(12) 0.0010(11)
C(76) 0.0129(14) 0.0134(14) 0.0199(15) 0.0025(10) -0.0026(11) -0.0008(11)
C(77) 0.0108(13) 0.0150(15) 0.0277(17) 0.0010(11) -0.0023(12) 0.0013(12)
C(78) 0.0142(15) 0.0295(19) 0.0286(18) 0.0021(13) -0.0045(13) -0.0034(14)
C(79) 0.0111(14) 0.0136(14) 0.0302(18) 0.0015(10) 0.0020(12) 0.0001(12)
C(80) 0.0137(15) 0.0264(18) 0.0299(18) 0.0026(12) 0.0054(13) 0.0046(14)
C(81) 0.0239(18) 0.035(2) 0.040(2) -0.0072(16) 0.0027(16) 0.0090(18)
C(82) 0.040(2) 0.042(2) 0.058(3) -0.005(2) 0.009(2) 0.002(2)
C(83) 0.040(2) 0.047(3) 0.062(3) -0.004(2) 0.014(2) -0.002(2)
C(84) 0.050(3) 0.055(3) 0.060(3) -0.003(2) 0.009(2) -0.006(2)
C(85) 0.078(4) 0.061(4) 0.072(4) -0.012(3) -0.001(3) -0.008(3)
C(86) 0.0102(13) 0.0124(14) 0.0219(15) 0.0009(10) 0.0042(11) -0.0009(11)
C(87) 0.0151(14) 0.0152(15) 0.0223(16) 0.0022(11) 0.0063(12) -0.0001(11)
C(88) 0.0179(15) 0.0100(13) 0.0166(14) -0.0003(10) 0.0049(12) -0.0009(10)
C(89) 0.0220(16) 0.0166(15) 0.0156(14) -0.0002(12) 0.0044(12) -0.0017(11)
C(90) 0.0225(16) 0.0242(17) 0.0211(16) 0.0027(13) 0.0076(13) -0.0006(13)
C(91) 0.0200(16) 0.0270(18) 0.0248(17) -0.0015(13) 0.0062(13) 0.0007(14)
C(92) 0.0236(18) 0.0259(18) 0.0296(19) 0.0032(14) 0.0082(15) 0.0014(14)
C(93) 0.038(2) 0.027(2) 0.069(3) -0.0055(18) 0.002(2) 0.007(2)
C(94) 0.069(4) 0.031(2) 0.125(6) -0.009(2) 0.015(3) 0.013(3)
C(95) 0.069(4) 0.063(3) 0.068(4) -0.006(3) 0.015(3) 0.008(3)
C(96) 0.0230(16) 0.0193(16) 0.0160(15) -0.0013(12) 0.0011(12) 0.0004(12)
C(97) 0.0263(18) 0.040(2) 0.0163(16) -0.0031(16) 0.0008(13) 0.0008(15)
C(98) 0.0176(15) 0.0145(15) 0.0142(14) -0.0013(11) -0.0023(11) -0.0005(10)
C(99) 0.043(2) 0.066(3) 0.048(3) 0.013(2) 0.006(2) 0.010(2)
C(100) 0.068(4) 0.049(3) 0.067(4) 0.008(3) 0.008(3) 0.010(2)

loop_
_atom_type_symbol
_atom_type_description
_atom_type_scat_dispersion_real
_atom_type_scat_dispersion_imag
_atom_type_scat_source
C C 0.003 0.002
;
International Tables for Crystallography
(1992, Vol. C, Tables 4.2.6.8 and 6.1.1.4)
;
H H 0.000 0.000
;
International Tables for Crystallography
(1992, Vol. C, Table 6.1.1.4)
;
Ir Ir -1.444 7.990
;
International Tables for Crystallography
(1992, Vol. C, Tables 4.2.6.8 and 6.1.1.4)
;
N N 0.006 0.003
;
International Tables for Crystallography
(1992, Vol. C, Tables 4.2.6.8 and 6.1.1.4)
;
O O 0.011 0.006
;
International Tables for Crystallography
(1992, Vol. C, Tables 4.2.6.8 and 6.1.1.4)
;
Cl Cl 0.148 0.159
;
International Tables for Crystallography
(1992, Vol. C, Tables 4.2.6.8 and 6.1.1.4)
;

loop_
_geom_angle_atom_site_label_1
_geom_angle_atom_site_label_2
_geom_angle_atom_site_label_3
_geom_angle
_geom_angle_publ_flag
_geom_angle_site_symmetry_1
_geom_angle_site_symmetry_3
N(1) Ir(1) N(1) 173.56(10) yes . 2_655
N(1) Ir(1) N(2) 92.71(10) yes . .
N(1) Ir(1) N(2) 87.36(10) yes . 2_655
N(1) Ir(1) C(1) 76.24(10) yes . .
N(1) Ir(1) C(1) 110.19(10) yes . 2_655
N(1) Ir(1) C(31) 86.78(7) yes . .
N(1) Ir(1) N(2) 87.36(10) yes 2_655 .
N(1) Ir(1) N(2) 92.71(10) yes 2_655 2_655
N(1) Ir(1) C(1) 110.19(10) yes 2_655 .
N(1) Ir(1) C(1) 76.24(10) yes 2_655 2_655
N(1) Ir(1) C(31) 86.78(7) yes 2_655 .
N(2) Ir(1) N(2) 178.85(9) yes . 2_655
N(2) Ir(1) C(1) 88.78(10) yes . .
N(2) Ir(1) C(1) 90.12(10) yes . 2_655
N(2) Ir(1) C(31) 90.58(6) yes . .
N(2) Ir(1) C(1) 90.12(10) yes 2_655 .
N(2) Ir(1) C(1) 88.78(10) yes 2_655 2_655
N(2) Ir(1) C(31) 90.58(6) yes 2_655 .
C(1) Ir(1) C(1) 34.08(10) yes . 2_655
C(1) Ir(1) C(31) 162.96(7) yes . .
C(1) Ir(1) C(31) 162.96(7) yes 2_655 .
N(3) Ir(2) N(3) 178.94(9) yes . 2_655
N(3) Ir(2) N(4) 92.98(10) yes . .
N(3) Ir(2) N(4) 86.97(10) yes . 2_655
N(3) Ir(2) C(30) 87.45(10) yes . .
N(3) Ir(2) C(30) 93.56(10) yes . 2_655
N(3) Ir(2) C(32) 89.47(6) yes . .
N(3) Ir(2) N(4) 86.97(10) yes 2_655 .
N(3) Ir(2) N(4) 92.98(10) yes 2_655 2_655
N(3) Ir(2) C(30) 93.56(10) yes 2_655 .
N(3) Ir(2) C(30) 87.45(10) yes 2_655 2_655
N(3) Ir(2) C(32) 89.47(6) yes 2_655 .
N(4) Ir(2) N(4) 174.27(10) yes . 2_655
N(4) Ir(2) C(30) 76.07(10) yes . .
N(4) Ir(2) C(30) 109.65(10) yes . 2_655
N(4) Ir(2) C(32) 87.13(7) yes . .
N(4) Ir(2) C(30) 109.65(10) yes 2_655 .
N(4) Ir(2) C(30) 76.07(10) yes 2_655 2_655
N(4) Ir(2) C(32) 87.13(7) yes 2_655 .
C(30) Ir(2) C(30) 34.55(10) yes . 2_655
C(30) Ir(2) C(32) 162.73(7) yes . .
C(30) Ir(2) C(32) 162.73(7) yes 2_655 .
C(61) O(1) C(63) 117.4(2) yes . .
C(68) O(2) C(69) 118.1(2) yes . .
Ir(1) N(1) C(33) 128.9(2) yes . .
Ir(1) N(1) C(43) 123.3(2) yes . .
C(33) N(1) C(43) 107.8(2) yes . .
Ir(1) N(2) C(45) 123.9(2) yes . .
Ir(1) N(2) C(55) 128.7(2) yes . .
C(45) N(2) C(55) 106.8(2) yes . .
Ir(2) N(3) C(88) 123.4(2) yes . .
Ir(2) N(3) C(98) 129.9(2) yes . .
C(88) N(3) C(98) 106.7(2) yes . .
Ir(2) N(4) C(76) 129.4(2) yes . .
Ir(2) N(4) C(86) 123.1(2) yes . .
C(76) N(4) C(86) 107.3(2) yes . .
Ir(1) C(1) C(1) 72.96(17) yes . 2_655
Ir(1) C(1) C(2) 118.0(2) yes . .
Ir(1) C(1) C(3) 118.4(2) yes . .
C(1) C(1) C(2) 118.7(2) yes 2_655 .
C(1) C(1) C(3) 119.0(2) yes 2_655 .
C(2) C(1) C(3) 107.0(2) yes . .
C(1) C(2) C(4) 121.1(2) yes . .
C(1) C(2) C(5) 108.4(2) yes . .
C(4) C(2) C(5) 119.5(3) yes . .
C(1) C(3) C(6) 108.4(2) yes . .
C(1) C(3) C(7) 121.2(2) yes . .
C(6) C(3) C(7) 119.6(2) yes . .
C(2) C(4) C(7) 119.8(3) yes . 2_655
C(2) C(4) C(8) 120.3(3) yes . .
C(7) C(4) C(8) 107.8(2) yes 2_655 .
C(2) C(5) C(6) 107.8(2) yes . .
C(2) C(5) C(10) 120.5(2) yes . .
C(6) C(5) C(10) 119.9(3) yes . .
C(3) C(6) C(5) 108.1(2) yes . .
C(3) C(6) C(11) 120.3(3) yes . .
C(5) C(6) C(11) 120.2(3) yes . .
C(3) C(7) C(4) 120.1(2) yes . 2_655
C(3) C(7) C(12) 120.5(3) yes . .
C(4) C(7) C(12) 108.0(2) yes 2_655 .
C(4) C(8) C(9) 119.9(3) yes . .
C(4) C(8) C(16) 108.0(3) yes . 2_655
C(9) C(8) C(16) 120.5(3) yes . 2_655
C(8) C(9) C(10) 120.1(3) yes . .
C(8) C(9) C(17) 119.5(3) yes . .
C(10) C(9) C(17) 107.8(2) yes . .
C(5) C(10) C(9) 119.7(3) yes . .
C(5) C(10) C(13) 119.9(3) yes . .
C(9) C(10) C(13) 108.2(2) yes . .
C(6) C(11) C(14) 119.6(3) yes . .
C(6) C(11) C(15) 119.8(3) yes . .
C(14) C(11) C(15) 108.3(3) yes . .
C(7) C(12) C(15) 119.7(3) yes . .
C(7) C(12) C(16) 108.1(3) yes . .
C(15) C(12) C(16) 120.5(3) yes . .
C(10) C(13) C(14) 120.3(3) yes . .
C(10) C(13) C(18) 107.6(3) yes . .
C(14) C(13) C(18) 120.5(3) yes . .
C(11) C(14) C(13) 120.1(3) yes . .
C(11) C(14) C(19) 107.0(3) yes . .
C(13) C(14) C(19) 120.6(3) yes . .
C(11) C(15) C(12) 120.0(3) yes . .
C(11) C(15) C(20) 108.1(3) yes . .
C(12) C(15) C(20) 119.7(3) yes . .
C(8) C(16) C(12) 108.2(2) yes 2_655 .
C(8) C(16) C(21) 119.6(3) yes 2_655 .
C(12) C(16) C(21) 119.8(3) yes . .
C(9) C(17) C(18) 108.2(2) yes . .
C(9) C(17) C(22) 120.0(3) yes . .
C(18) C(17) C(22) 120.1(3) yes . .
C(13) C(18) C(17) 108.2(2) yes . .
C(13) C(18) C(25) 119.1(3) yes . .
C(17) C(18) C(25) 119.7(3) yes . .
C(14) C(19) C(20) 108.7(3) yes . .
C(14) C(19) C(26) 119.2(3) yes . .
C(20) C(19) C(26) 119.7(3) yes . .
C(15) C(20) C(19) 108.0(3) yes . .
C(15) C(20) C(23) 119.9(3) yes . .
C(19) C(20) C(23) 120.1(3) yes . .
C(16) C(21) C(22) 120.3(3) yes . 2_655
C(16) C(21) C(23) 120.0(3) yes . .
C(22) C(21) C(23) 108.6(2) yes 2_655 .
C(17) C(22) C(21) 120.1(3) yes . 2_655
C(17) C(22) C(24) 120.1(3) yes . .
C(21) C(22) C(24) 107.7(3) yes 2_655 .
C(20) C(23) C(21) 120.2(3) yes . .
C(20) C(23) C(27) 120.0(3) yes . .
C(21) C(23) C(27) 107.7(3) yes . .
C(22) C(24) C(27) 108.1(2) yes . 2_655
C(22) C(24) C(28) 120.0(3) yes . .
C(27) C(24) C(28) 119.9(3) yes 2_655 .
C(18) C(25) C(26) 120.7(3) yes . .
C(18) C(25) C(28) 120.1(2) yes . .
C(26) C(25) C(28) 108.1(2) yes . .
C(19) C(26) C(25) 119.9(3) yes . .
C(19) C(26) C(29) 119.9(3) yes . .
C(25) C(26) C(29) 108.4(2) yes . .
C(23) C(27) C(24) 107.9(2) yes . 2_655
C(23) C(27) C(29) 119.9(3) yes . .
C(24) C(27) C(29) 120.3(2) yes 2_655 .
C(24) C(28) C(25) 119.9(2) yes . .
C(24) C(28) C(30) 121.1(2) yes . .
C(25) C(28) C(30) 108.2(2) yes . .
C(26) C(29) C(27) 120.5(2) yes . .
C(26) C(29) C(30) 108.2(2) yes . .
C(27) C(29) C(30) 120.8(2) yes . .
Ir(2) C(30) C(28) 118.3(2) yes . .
Ir(2) C(30) C(29) 118.5(2) yes . .
Ir(2) C(30) C(30) 72.73(16) yes . 2_655
C(28) C(30) C(29) 106.9(2) yes . .
C(28) C(30) C(30) 118.8(2) yes . 2_655
C(29) C(30) C(30) 119.0(2) yes . 2_655
N(1) C(33) C(34) 108.2(2) yes . .
N(1) C(33) C(56) 124.6(2) yes . .
C(34) C(33) C(56) 127.1(2) yes . .
C(33) C(34) C(35) 129.5(3) yes . .
C(33) C(34) C(36) 106.9(2) yes . .
C(35) C(34) C(36) 123.6(3) yes . .
C(34) C(36) C(37) 128.9(2) yes . .
C(34) C(36) C(43) 107.1(3) yes . .
C(37) C(36) C(43) 123.8(2) yes . .
C(36) C(37) C(38) 111.8(3) yes . .
C(37) C(38) C(39) 114.6(3) yes . .
C(38) C(39) C(40) 112.8(3) yes . .
C(39) C(40) C(41) 115.0(3) yes . .
C(40) C(41) C(42) 111.4(4) yes . .
N(1) C(43) C(36) 109.9(2) yes . .
N(1) C(43) C(44) 125.8(2) yes . .
C(36) C(43) C(44) 124.1(3) yes . .
C(43) C(44) C(45) 128.1(3) yes . .
N(2) C(45) C(44) 125.5(2) yes . .
N(2) C(45) C(46) 110.2(2) yes . .
C(44) C(45) C(46) 124.2(3) yes . .
C(45) C(46) C(47) 123.8(2) yes . .
C(45) C(46) C(53) 107.1(3) yes . .
C(47) C(46) C(53) 128.9(3) yes . .
C(46) C(47) C(48) 113.8(3) yes . .
C(47) C(48) C(49) 111.1(3) yes . .
C(48) C(49) C(50) 115.1(3) yes . .
C(49) C(50) C(51) 113.8(4) yes . .
C(50) C(51) C(52) 113.8(4) yes . .
C(46) C(53) C(54) 124.1(3) yes . .
C(46) C(53) C(55) 106.5(2) yes . .
C(54) C(53) C(55) 129.0(2) yes . .
N(2) C(55) C(53) 109.0(2) yes . .
N(2) C(55) C(56) 123.6(3) yes . 2_655
C(53) C(55) C(56) 127.4(2) yes . 2_655
C(33) C(56) C(55) 125.0(2) yes . 2_655
C(33) C(56) C(57) 116.8(2) yes . .
C(55) C(56) C(57) 118.1(2) yes 2_655 .
C(56) C(57) C(58) 121.4(2) yes . .
C(56) C(57) C(62) 118.7(2) yes . .
C(58) C(57) C(62) 119.9(2) yes . .
C(57) C(58) C(59) 119.8(3) yes . .
C(58) C(59) C(60) 120.4(3) yes . .
C(59) C(60) C(61) 120.1(3) yes . .
O(1) C(61) C(60) 115.8(2) yes . .
O(1) C(61) C(62) 124.4(3) yes . .
C(60) C(61) C(62) 119.7(3) yes . .
C(57) C(62) C(61) 120.1(3) yes . .
O(1) C(63) C(64) 107.2(2) yes . .
C(63) C(64) C(65) 112.1(3) yes . .
C(64) C(65) C(66) 113.4(3) yes . .
C(65) C(66) C(67) 112.6(3) yes . .
C(66) C(67) C(68) 114.2(3) yes . .
O(2) C(68) C(67) 107.0(3) yes . .
O(2) C(69) C(70) 124.4(3) yes . .
O(2) C(69) C(74) 115.5(3) yes . .
C(70) C(69) C(74) 120.1(3) yes . .
C(69) C(70) C(71) 118.9(3) yes . .
C(70) C(71) C(72) 121.4(3) yes . .
C(71) C(72) C(73) 119.4(3) yes . .
C(72) C(73) C(74) 119.9(3) yes . .
C(72) C(73) C(75) 120.7(2) yes . .
C(74) C(73) C(75) 119.4(2) yes . .
C(69) C(74) C(73) 120.4(3) yes . .
C(73) C(75) C(76) 117.0(3) yes . .
C(73) C(75) C(98) 117.8(3) yes . 2_655
C(76) C(75) C(98) 125.2(2) yes . 2_655
N(4) C(76) C(75) 124.3(2) yes . .
N(4) C(76) C(77) 109.0(3) yes . .
C(75) C(76) C(77) 126.6(3) yes . .
C(76) C(77) C(78) 130.2(3) yes . .
C(76) C(77) C(79) 106.2(2) yes . .
C(78) C(77) C(79) 123.5(3) yes . .
C(77) C(79) C(80) 128.5(3) yes . .
C(77) C(79) C(86) 107.6(3) yes . .
C(80) C(79) C(86) 123.8(3) yes . .
C(79) C(80) C(81) 112.2(3) yes . .
C(80) C(81) C(82) 113.8(4) yes . .
C(81) C(82) C(83) 113.7(4) yes . .
C(82) C(83) C(84) 113.3(4) yes . .
C(83) C(84) C(85) 112.8(5) yes . .
N(4) C(86) C(79) 109.8(2) yes . .
N(4) C(86) C(87) 126.2(2) yes . .
C(79) C(86) C(87) 124.0(3) yes . .
C(86) C(87) C(88) 128.4(3) yes . .
N(3) C(88) C(87) 125.8(3) yes . .
N(3) C(88) C(89) 110.8(2) yes . .
C(87) C(88) C(89) 123.3(3) yes . .
C(88) C(89) C(90) 123.4(3) yes . .
C(88) C(89) C(96) 106.8(3) yes . .
C(90) C(89) C(96) 129.8(3) yes . .
C(89) C(90) C(91) 114.9(3) yes . .
C(90) C(91) C(92) 114.4(3) yes . .
C(91) C(92) C(93) 111.4(3) yes . .
C(92) C(93) C(94) 114.4(4) yes . .
C(93) C(94) C(95) 110.4(6) yes . .
C(89) C(96) C(97) 124.2(3) yes . .
C(89) C(96) C(98) 106.8(2) yes . .
C(97) C(96) C(98) 129.0(3) yes . .
N(3) C(98) C(75) 124.0(3) yes . 2_655
N(3) C(98) C(96) 108.8(2) yes . .
C(75) C(98) C(96) 127.2(2) yes 2_655 .
Cl(1) C(99) Cl(2) 110.9(3) yes . .
Cl(3) C(100) Cl(4) 114.9(4) yes . .
Ir(1) C(31) H(1) 109.5 no . .
Ir(1) C(31) H(1) 109.5 no . 2_655
Ir(1) C(31) H(2) 109.5 no . .
Ir(1) C(31) H(2) 109.5 no . 2_655
Ir(1) C(31) H(3) 109.5 no . .
Ir(1) C(31) H(3) 109.5 no . 2_655
H(1) C(31) H(1) 141.0 no . 2_655
H(1) C(31) H(2) 109.5 no . .
H(1) C(31) H(2) 56.3 no . 2_655
H(1) C(31) H(3) 109.5 no . .
H(1) C(31) H(3) 56.3 no . 2_655
H(1) C(31) H(2) 56.3 no 2_655 .
H(1) C(31) H(2) 109.5 no 2_655 2_655
H(1) C(31) H(3) 56.3 no 2_655 .
H(1) C(31) H(3) 109.5 no 2_655 2_655
H(2) C(31) H(2) 141.1 no . 2_655
H(2) C(31) H(3) 109.5 no . .
H(2) C(31) H(3) 56.2 no . 2_655
H(2) C(31) H(3) 56.2 no 2_655 .
H(2) C(31) H(3) 109.5 no 2_655 2_655
H(3) C(31) H(3) 141.0 no . 2_655
Ir(2) C(32) H(4) 109.5 no . .
Ir(2) C(32) H(4) 109.5 no . 2_655
Ir(2) C(32) H(5) 109.5 no . .
Ir(2) C(32) H(5) 109.5 no . 2_655
Ir(2) C(32) H(6) 109.5 no . .
Ir(2) C(32) H(6) 109.5 no . 2_655
H(4) C(32) H(4) 141.1 no . 2_655
H(4) C(32) H(5) 109.5 no . .
H(4) C(32) H(5) 56.3 no . 2_655
H(4) C(32) H(6) 109.5 no . .
H(4) C(32) H(6) 56.3 no . 2_655
H(4) C(32) H(5) 56.3 no 2_655 .
H(4) C(32) H(5) 109.5 no 2_655 2_655
H(4) C(32) H(6) 56.3 no 2_655 .
H(4) C(32) H(6) 109.5 no 2_655 2_655
H(5) C(32) H(5) 141.1 no . 2_655
H(5) C(32) H(6) 109.5 no . .
H(5) C(32) H(6) 56.2 no . 2_655
H(5) C(32) H(6) 56.2 no 2_655 .
H(5) C(32) H(6) 109.5 no 2_655 2_655
H(6) C(32) H(6) 141.1 no . 2_655
C(34) C(35) H(7) 109.5 no . .
C(34) C(35) H(8) 109.5 no . .
C(34) C(35) H(9) 109.5 no . .
H(7) C(35) H(8) 109.5 no . .
H(7) C(35) H(9) 109.5 no . .
H(8) C(35) H(9) 109.5 no . .
C(36) C(37) H(10) 109.3 no . .
C(36) C(37) H(11) 109.3 no . .
C(38) C(37) H(10) 109.3 no . .
C(38) C(37) H(11) 109.3 no . .
H(10) C(37) H(11) 107.9 no . .
C(37) C(38) H(12) 108.6 no . .
C(37) C(38) H(13) 108.6 no . .
C(39) C(38) H(12) 108.6 no . .
C(39) C(38) H(13) 108.6 no . .
H(12) C(38) H(13) 107.6 no . .
C(38) C(39) H(14) 109.0 no . .
C(38) C(39) H(15) 109.0 no . .
C(40) C(39) H(14) 109.0 no . .
C(40) C(39) H(15) 109.0 no . .
H(14) C(39) H(15) 107.8 no . .
C(39) C(40) H(16) 108.5 no . .
C(39) C(40) H(17) 108.5 no . .
C(41) C(40) H(16) 108.5 no . .
C(41) C(40) H(17) 108.5 no . .
H(16) C(40) H(17) 107.5 no . .
C(40) C(41) H(18) 109.4 no . .
C(40) C(41) H(19) 109.4 no . .
C(42) C(41) H(18) 109.3 no . .
C(42) C(41) H(19) 109.3 no . .
H(18) C(41) H(19) 108.0 no . .
C(41) C(42) H(20) 109.5 no . .
C(41) C(42) H(21) 109.5 no . .
C(41) C(42) H(22) 109.5 no . .
H(20) C(42) H(21) 109.5 no . .
H(20) C(42) H(22) 109.5 no . .
H(21) C(42) H(22) 109.5 no . .
C(43) C(44) H(23) 115.9 no . .
C(45) C(44) H(23) 116.0 no . .
C(46) C(47) H(24) 108.8 no . .
C(46) C(47) H(25) 108.8 no . .
C(48) C(47) H(24) 108.8 no . .
C(48) C(47) H(25) 108.8 no . .
H(24) C(47) H(25) 107.7 no . .
C(47) C(48) H(26) 109.4 no . .
C(47) C(48) H(27) 109.4 no . .
C(49) C(48) H(26) 109.4 no . .
C(49) C(48) H(27) 109.4 no . .
H(26) C(48) H(27) 108.0 no . .
C(48) C(49) H(28) 108.5 no . .
C(48) C(49) H(29) 108.5 no . .
C(50) C(49) H(28) 108.5 no . .
C(50) C(49) H(29) 108.5 no . .
H(28) C(49) H(29) 107.5 no . .
C(49) C(50) H(30) 108.8 no . .
C(49) C(50) H(31) 108.8 no . .
C(51) C(50) H(30) 108.8 no . .
C(51) C(50) H(31) 108.8 no . .
H(30) C(50) H(31) 107.7 no . .
C(50) C(51) H(32) 108.8 no . .
C(50) C(51) H(33) 108.8 no . .
C(52) C(51) H(32) 108.8 no . .
C(52) C(51) H(33) 108.8 no . .
H(32) C(51) H(33) 107.7 no . .
C(51) C(52) H(34) 109.5 no . .
C(51) C(52) H(35) 109.5 no . .
C(51) C(52) H(36) 109.5 no . .
H(34) C(52) H(35) 109.5 no . .
H(34) C(52) H(36) 109.5 no . .
H(35) C(52) H(36) 109.5 no . .
C(53) C(54) H(37) 109.5 no . .
C(53) C(54) H(38) 109.5 no . .
C(53) C(54) H(39) 109.5 no . .
H(37) C(54) H(38) 109.5 no . .
H(37) C(54) H(39) 109.5 no . .
H(38) C(54) H(39) 109.5 no . .
C(57) C(58) H(40) 120.1 no . .
C(59) C(58) H(40) 120.1 no . .
C(58) C(59) H(41) 119.8 no . .
C(60) C(59) H(41) 119.8 no . .
C(59) C(60) H(42) 120.0 no . .
C(61) C(60) H(42) 119.9 no . .
C(57) C(62) H(43) 119.9 no . .
C(61) C(62) H(43) 119.9 no . .
O(1) C(63) H(44) 110.3 no . .
O(1) C(63) H(45) 110.3 no . .
C(64) C(63) H(44) 110.3 no . .
C(64) C(63) H(45) 110.3 no . .
H(44) C(63) H(45) 108.5 no . .
C(63) C(64) H(46) 109.2 no . .
C(63) C(64) H(47) 109.2 no . .
C(65) C(64) H(46) 109.2 no . .
C(65) C(64) H(47) 109.2 no . .
H(46) C(64) H(47) 107.9 no . .
C(64) C(65) H(48) 108.9 no . .
C(64) C(65) H(49) 108.9 no . .
C(66) C(65) H(48) 108.9 no . .
C(66) C(65) H(49) 108.9 no . .
H(48) C(65) H(49) 107.7 no . .
C(65) C(66) H(50) 109.1 no . .
C(65) C(66) H(51) 109.1 no . .
C(67) C(66) H(50) 109.1 no . .
C(67) C(66) H(51) 109.1 no . .
H(50) C(66) H(51) 107.8 no . .
C(66) C(67) H(52) 108.7 no . .
C(66) C(67) H(53) 108.7 no . .
C(68) C(67) H(52) 108.7 no . .
C(68) C(67) H(53) 108.7 no . .
H(52) C(67) H(53) 107.6 no . .
O(2) C(68) H(54) 110.3 no . .
O(2) C(68) H(55) 110.3 no . .
C(67) C(68) H(54) 110.3 no . .
C(67) C(68) H(55) 110.3 no . .
H(54) C(68) H(55) 108.5 no . .
C(69) C(70) H(56) 120.6 no . .
C(71) C(70) H(56) 120.6 no . .
C(70) C(71) H(57) 119.3 no . .
C(72) C(71) H(57) 119.3 no . .
C(71) C(72) H(58) 120.3 no . .
C(73) C(72) H(58) 120.3 no . .
C(69) C(74) H(59) 119.8 no . .
C(73) C(74) H(59) 119.8 no . .
C(77) C(78) H(60) 109.5 no . .
C(77) C(78) H(61) 109.5 no . .
C(77) C(78) H(62) 109.5 no . .
H(60) C(78) H(61) 109.5 no . .
H(60) C(78) H(62) 109.5 no . .
H(61) C(78) H(62) 109.5 no . .
C(79) C(80) H(63) 109.2 no . .
C(79) C(80) H(64) 109.2 no . .
C(81) C(80) H(63) 109.2 no . .
C(81) C(80) H(64) 109.2 no . .
H(63) C(80) H(64) 107.9 no . .
C(80) C(81) H(65) 108.8 no . .
C(80) C(81) H(66) 108.8 no . .
C(82) C(81) H(65) 108.8 no . .
C(82) C(81) H(66) 108.8 no . .
H(65) C(81) H(66) 107.7 no . .
C(81) C(82) H(67) 108.8 no . .
C(81) C(82) H(68) 108.8 no . .
C(83) C(82) H(67) 108.8 no . .
C(83) C(82) H(68) 108.8 no . .
H(67) C(82) H(68) 107.7 no . .
C(82) C(83) H(69) 108.9 no . .
C(82) C(83) H(70) 108.9 no . .
C(84) C(83) H(69) 108.9 no . .
C(84) C(83) H(70) 108.9 no . .
H(69) C(83) H(70) 107.7 no . .
C(83) C(84) H(71) 109.0 no . .
C(83) C(84) H(72) 109.0 no . .
C(85) C(84) H(71) 109.0 no . .
C(85) C(84) H(72) 109.0 no . .
H(71) C(84) H(72) 107.8 no . .
C(84) C(85) H(73) 109.5 no . .
C(84) C(85) H(74) 109.5 no . .
C(84) C(85) H(75) 109.5 no . .
H(73) C(85) H(74) 109.5 no . .
H(73) C(85) H(75) 109.5 no . .
H(74) C(85) H(75) 109.5 no . .
C(86) C(87) H(76) 115.8 no . .
C(88) C(87) H(76) 115.8 no . .
C(89) C(90) H(77) 108.5 no . .
C(89) C(90) H(78) 108.5 no . .
C(91) C(90) H(77) 108.5 no . .
C(91) C(90) H(78) 108.5 no . .
H(77) C(90) H(78) 107.5 no . .
C(90) C(91) H(79) 108.7 no . .
C(90) C(91) H(80) 108.7 no . .
C(92) C(91) H(79) 108.7 no . .
C(92) C(91) H(80) 108.7 no . .
H(79) C(91) H(80) 107.6 no . .
C(91) C(92) H(81) 109.4 no . .
C(91) C(92) H(82) 109.4 no . .
C(93) C(92) H(81) 109.4 no . .
C(93) C(92) H(82) 109.4 no . .
H(81) C(92) H(82) 108.0 no . .
C(92) C(93) H(83) 108.7 no . .
C(92) C(93) H(84) 108.7 no . .
C(94) C(93) H(83) 108.7 no . .
C(94) C(93) H(84) 108.7 no . .
H(83) C(93) H(84) 107.6 no . .
C(93) C(94) H(85) 109.6 no . .
C(93) C(94) H(86) 109.6 no . .
C(95) C(94) H(85) 109.6 no . .
C(95) C(94) H(86) 109.6 no . .
H(85) C(94) H(86) 108.1 no . .
C(94) C(95) H(87) 109.5 no . .
C(94) C(95) H(88) 109.5 no . .
C(94) C(95) H(89) 109.5 no . .
H(87) C(95) H(88) 109.5 no . .
H(87) C(95) H(89) 109.5 no . .
H(88) C(95) H(89) 109.5 no . .
C(96) C(97) H(90) 109.5 no . .
C(96) C(97) H(91) 109.5 no . .
C(96) C(97) H(92) 109.5 no . .
H(90) C(97) H(91) 109.5 no . .
H(90) C(97) H(92) 109.5 no . .
H(91) C(97) H(92) 109.5 no . .
Cl(1) C(99) H(93) 109.4 no . .
Cl(1) C(99) H(94) 109.4 no . .
Cl(2) C(99) H(93) 109.5 no . .
Cl(2) C(99) H(94) 109.5 no . .
H(93) C(99) H(94) 108.0 no . .
Cl(3) C(100) H(95) 108.5 no . .
Cl(3) C(100) H(96) 108.5 no . .
Cl(4) C(100) H(95) 108.5 no . .
Cl(4) C(100) H(96) 108.5 no . .
H(95) C(100) H(96) 107.5 no . .

loop_
_geom_bond_atom_site_label_1
_geom_bond_atom_site_label_2
_geom_bond_distance
_geom_bond_publ_flag
_geom_bond_site_symmetry_2
Ir(1) N(1) 2.054(2) yes .
Ir(1) N(1) 2.054(2) yes 2_655
Ir(1) N(2) 2.040(2) yes .
Ir(1) N(2) 2.040(2) yes 2_655
Ir(1) C(1) 2.430(3) yes .
Ir(1) C(1) 2.430(3) yes 2_655
Ir(1) C(31) 2.061(4) yes .
Ir(2) N(3) 2.048(2) yes .
Ir(2) N(3) 2.048(2) yes 2_655
Ir(2) N(4) 2.059(2) yes .
Ir(2) N(4) 2.059(2) yes 2_655
Ir(2) C(30) 2.399(2) yes .
Ir(2) C(30) 2.399(2) yes 2_655
Ir(2) C(32) 2.074(4) yes .
Cl(1) C(99) 1.822(6) yes .
Cl(2) C(99) 1.708(6) yes .
Cl(3) C(100) 1.728(8) yes .
Cl(4) C(100) 1.760(7) yes .
O(1) C(61) 1.365(4) yes .
O(1) C(63) 1.435(4) yes .
O(2) C(68) 1.434(4) yes .
O(2) C(69) 1.364(4) yes .
N(1) C(33) 1.375(4) yes .
N(1) C(43) 1.369(4) yes .
N(2) C(45) 1.366(4) yes .
N(2) C(55) 1.392(4) yes .
N(3) C(88) 1.369(4) yes .
N(3) C(98) 1.383(4) yes .
N(4) C(76) 1.379(4) yes .
N(4) C(86) 1.364(4) yes .
C(1) C(1) 1.424(4) yes 2_655
C(1) C(2) 1.467(4) yes .
C(1) C(3) 1.460(4) yes .
C(2) C(4) 1.385(4) yes .
C(2) C(5) 1.455(4) yes .
C(3) C(6) 1.455(4) yes .
C(3) C(7) 1.382(4) yes .
C(4) C(7) 1.458(4) yes 2_655
C(4) C(8) 1.452(4) yes .
C(5) C(6) 1.455(5) yes .
C(5) C(10) 1.389(5) yes .
C(6) C(11) 1.390(4) yes .
C(7) C(12) 1.451(4) yes .
C(8) C(9) 1.393(5) yes .
C(8) C(16) 1.451(5) yes 2_655
C(9) C(10) 1.448(4) yes .
C(9) C(17) 1.456(4) yes .
C(10) C(13) 1.458(4) yes .
C(11) C(14) 1.463(5) yes .
C(11) C(15) 1.446(5) yes .
C(12) C(15) 1.397(5) yes .
C(12) C(16) 1.449(5) yes .
C(13) C(14) 1.380(6) yes .
C(13) C(18) 1.454(4) yes .
C(14) C(19) 1.456(5) yes .
C(15) C(20) 1.453(4) yes .
C(16) C(21) 1.392(4) yes .
C(17) C(18) 1.444(4) yes .
C(17) C(22) 1.391(5) yes .
C(18) C(25) 1.397(5) yes .
C(19) C(20) 1.441(5) yes .
C(19) C(26) 1.401(4) yes .
C(20) C(23) 1.396(5) yes .
C(21) C(22) 1.445(5) yes 2_655
C(21) C(23) 1.454(5) yes .
C(22) C(24) 1.451(4) yes .
C(23) C(27) 1.452(4) yes .
C(24) C(27) 1.456(5) yes 2_655
C(24) C(28) 1.384(4) yes .
C(25) C(26) 1.448(5) yes .
C(25) C(28) 1.451(4) yes .
C(26) C(29) 1.445(4) yes .
C(27) C(29) 1.381(4) yes .
C(28) C(30) 1.465(4) yes .
C(29) C(30) 1.468(4) yes .
C(30) C(30) 1.425(4) yes 2_655
C(33) C(34) 1.477(4) yes .
C(33) C(56) 1.406(4) yes .
C(34) C(35) 1.504(4) yes .
C(34) C(36) 1.363(4) yes .
C(36) C(37) 1.506(5) yes .
C(36) C(43) 1.442(4) yes .
C(37) C(38) 1.533(5) yes .
C(38) C(39) 1.524(5) yes .
C(39) C(40) 1.521(5) yes .
C(40) C(41) 1.515(6) yes .
C(41) C(42) 1.525(7) yes .
C(43) C(44) 1.387(4) yes .
C(44) C(45) 1.383(4) yes .
C(45) C(46) 1.445(4) yes .
C(46) C(47) 1.498(5) yes .
C(46) C(53) 1.371(4) yes .
C(47) C(48) 1.536(5) yes .
C(48) C(49) 1.536(6) yes .
C(49) C(50) 1.522(6) yes .
C(50) C(51) 1.499(7) yes .
C(51) C(52) 1.532(9) yes .
C(53) C(54) 1.501(4) yes .
C(53) C(55) 1.460(4) yes .
C(55) C(56) 1.406(4) yes 2_655
C(56) C(57) 1.500(4) yes .
C(57) C(58) 1.394(4) yes .
C(57) C(62) 1.398(4) yes .
C(58) C(59) 1.400(4) yes .
C(59) C(60) 1.381(5) yes .
C(60) C(61) 1.402(4) yes .
C(61) C(62) 1.393(4) yes .
C(63) C(64) 1.515(5) yes .
C(64) C(65) 1.520(5) yes .
C(65) C(66) 1.521(5) yes .
C(66) C(67) 1.549(5) yes .
C(67) C(68) 1.517(5) yes .
C(69) C(70) 1.395(5) yes .
C(69) C(74) 1.398(4) yes .
C(70) C(71) 1.392(5) yes .
C(71) C(72) 1.392(4) yes .
C(72) C(73) 1.395(4) yes .
C(73) C(74) 1.388(4) yes .
C(73) C(75) 1.501(4) yes .
C(75) C(76) 1.411(5) yes .
C(75) C(98) 1.403(4) yes 2_655
C(76) C(77) 1.472(4) yes .
C(77) C(78) 1.508(4) yes .
C(77) C(79) 1.361(5) yes .
C(79) C(80) 1.502(5) yes .
C(79) C(86) 1.448(4) yes .
C(80) C(81) 1.535(5) yes .
C(81) C(82) 1.578(7) yes .
C(82) C(83) 1.522(7) yes .
C(83) C(84) 1.535(8) yes .
C(84) C(85) 1.536(9) yes .
C(86) C(87) 1.379(4) yes .
C(87) C(88) 1.389(4) yes .
C(88) C(89) 1.443(4) yes .
C(89) C(90) 1.502(5) yes .
C(89) C(96) 1.364(5) yes .
C(90) C(91) 1.538(5) yes .
C(91) C(92) 1.535(5) yes .
C(92) C(93) 1.527(6) yes .
C(93) C(94) 1.596(9) yes .
C(94) C(95) 1.440(10) yes .
C(96) C(97) 1.503(4) yes .
C(96) C(98) 1.476(5) yes .
C(31) H(1) 0.980 no .
C(31) H(1) 0.980 no 2_655
C(31) H(2) 0.980 no .
C(31) H(2) 0.980 no 2_655
C(31) H(3) 0.980 no .
C(31) H(3) 0.980 no 2_655
C(32) H(4) 0.980 no .
C(32) H(4) 0.980 no 2_655
C(32) H(5) 0.980 no .
C(32) H(5) 0.980 no 2_655
C(32) H(6) 0.980 no .
C(32) H(6) 0.980 no 2_655
C(35) H(7) 0.980 no .
C(35) H(8) 0.980 no .
C(35) H(9) 0.980 no .
C(37) H(10) 0.990 no .
C(37) H(11) 0.990 no .
C(38) H(12) 0.990 no .
C(38) H(13) 0.990 no .
C(39) H(14) 0.990 no .
C(39) H(15) 0.990 no .
C(40) H(16) 0.990 no .
C(40) H(17) 0.990 no .
C(41) H(18) 0.990 no .
C(41) H(19) 0.990 no .
C(42) H(20) 0.980 no .
C(42) H(21) 0.980 no .
C(42) H(22) 0.980 no .
C(44) H(23) 0.950 no .
C(47) H(24) 0.990 no .
C(47) H(25) 0.990 no .
C(48) H(26) 0.990 no .
C(48) H(27) 0.990 no .
C(49) H(28) 0.990 no .
C(49) H(29) 0.990 no .
C(50) H(30) 0.990 no .
C(50) H(31) 0.990 no .
C(51) H(32) 0.990 no .
C(51) H(33) 0.990 no .
C(52) H(34) 0.980 no .
C(52) H(35) 0.980 no .
C(52) H(36) 0.980 no .
C(54) H(37) 0.980 no .
C(54) H(38) 0.980 no .
C(54) H(39) 0.980 no .
C(58) H(40) 0.950 no .
C(59) H(41) 0.950 no .
C(60) H(42) 0.950 no .
C(62) H(43) 0.950 no .
C(63) H(44) 0.990 no .
C(63) H(45) 0.990 no .
C(64) H(46) 0.990 no .
C(64) H(47) 0.990 no .
C(65) H(48) 0.990 no .
C(65) H(49) 0.990 no .
C(66) H(50) 0.990 no .
C(66) H(51) 0.990 no .
C(67) H(52) 0.990 no .
C(67) H(53) 0.990 no .
C(68) H(54) 0.990 no .
C(68) H(55) 0.990 no .
C(70) H(56) 0.950 no .
C(71) H(57) 0.950 no .
C(72) H(58) 0.950 no .
C(74) H(59) 0.950 no .
C(78) H(60) 0.980 no .
C(78) H(61) 0.980 no .
C(78) H(62) 0.980 no .
C(80) H(63) 0.990 no .
C(80) H(64) 0.990 no .
C(81) H(65) 0.990 no .
C(81) H(66) 0.990 no .
C(82) H(67) 0.990 no .
C(82) H(68) 0.990 no .
C(83) H(69) 0.990 no .
C(83) H(70) 0.990 no .
C(84) H(71) 0.990 no .
C(84) H(72) 0.990 no .
C(85) H(73) 0.980 no .
C(85) H(74) 0.980 no .
C(85) H(75) 0.980 no .
C(87) H(76) 0.950 no .
C(90) H(77) 0.990 no .
C(90) H(78) 0.990 no .
C(91) H(79) 0.990 no .
C(91) H(80) 0.990 no .
C(92) H(81) 0.990 no .
C(92) H(82) 0.990 no .
C(93) H(83) 0.990 no .
C(93) H(84) 0.990 no .
C(94) H(85) 0.990 no .
C(94) H(86) 0.990 no .
C(95) H(87) 0.980 no .
C(95) H(88) 0.980 no .
C(95) H(89) 0.980 no .
C(97) H(90) 0.980 no .
C(97) H(91) 0.980 no .
C(97) H(92) 0.980 no .
C(99) H(93) 0.990 no .
C(99) H(94) 0.990 no .
C(100) H(95) 0.990 no .
C(100) H(96) 0.990 no .

loop_
_geom_contact_atom_site_label_1
_geom_contact_atom_site_label_2
_geom_contact_distance
_geom_contact_site_symmetry_2
O(2) C(67) 3.553(5) 7_656
C(35) C(86) 3.578(4) 6_655
C(35) C(87) 3.443(5) 6_655
C(36) C(77) 3.576(4) 6_655
C(36) C(79) 3.440(4) 6_655
C(37) C(76) 3.497(4) 6_655
C(37) C(77) 3.379(5) 6_655
C(60) C(71) 3.490(5) 7_656
C(67) O(2) 3.553(5) 7_656
C(71) C(60) 3.490(5) 7_656
C(76) C(37) 3.497(4) 6_645
C(77) C(36) 3.576(4) 6_645
C(77) C(37) 3.379(5) 6_645
C(79) C(36) 3.440(4) 6_645
C(86) C(35) 3.578(4) 6_645
C(87) C(35) 3.443(5) 6_645
Cl(1) H(5) 3.362 5_555
Cl(1) H(6) 3.428 6_655
Cl(1) H(8) 3.478 .
Cl(1) H(9) 2.983 .
Cl(1) H(13) 3.050 2_755
Cl(1) H(14) 3.468 .
Cl(1) H(14) 3.435 2_755
Cl(1) H(17) 3.039 2_755
Cl(1) H(44) 3.423 .
Cl(2) H(41) 3.487 3_766
Cl(2) H(42) 3.484 .
Cl(2) H(42) 2.930 3_766
Cl(2) H(58) 3.222 5_555
Cl(2) H(91) 3.376 6_655
Cl(3) H(24) 3.387 5_545
Cl(3) H(39) 3.328 7_655
Cl(3) H(54) 3.496 2_755
Cl(3) H(56) 3.504 2_755
Cl(3) H(62) 3.502 2_755
Cl(3) H(73) 3.475 2_755
Cl(3) H(88) 3.171 7_655
Cl(4) H(28) 3.356 7_655
Cl(4) H(30) 3.262 7_655
Cl(4) H(31) 3.528 7_655
Cl(4) H(40) 2.946 6_645
Cl(4) H(63) 3.534 .
Cl(4) H(66) 3.146 .
Cl(4) H(73) 3.106 2_755
Cl(4) H(80) 3.427 .
Cl(4) H(85) 3.535 7_655
Cl(4) H(88) 3.478 7_655
O(1) H(91) 3.224 8_555
O(1) H(92) 3.520 8_555
O(2) H(48) 3.560 7_656
O(2) H(49) 3.320 7_656
O(2) H(53) 2.566 7_656
N(1) H(64) 3.403 6_655
N(2) H(96) 2.831 5_455
N(3) H(93) 3.103 6_645
N(4) H(8) 3.447 6_645
N(4) H(10) 3.094 6_645
C(12) H(55) 3.420 7_656
C(15) H(55) 3.493 7_656
C(16) H(52) 3.595 7_656
C(16) H(55) 3.382 7_656
C(20) H(55) 3.532 7_656
C(21) H(52) 2.803 7_656
C(21) H(55) 3.433 7_656
C(22) H(52) 3.509 8_454
C(23) H(52) 2.914 7_656
C(23) H(55) 3.498 7_656
C(31) H(64) 3.044 5_455
C(31) H(64) 3.044 6_655
C(31) H(95) 3.444 5_455
C(31) H(95) 3.444 6_655
C(32) H(8) 3.202 5_445
C(32) H(8) 3.202 6_645
C(32) H(10) 3.135 5_445
C(32) H(10) 3.135 6_645
C(32) H(93) 3.362 5_445
C(32) H(93) 3.362 6_645
C(33) H(63) 3.189 6_655
C(33) H(64) 3.576 6_655
C(34) H(63) 3.116 6_655
C(35) H(4) 3.454 5_555
C(35) H(6) 3.241 6_655
C(35) H(63) 3.492 6_655
C(35) H(76) 3.431 6_655
C(35) H(94) 2.992 .
C(36) H(63) 3.576 6_655
C(36) H(64) 3.555 6_655
C(37) H(4) 3.133 5_555
C(37) H(5) 3.565 6_655
C(37) H(58) 3.539 6_655
C(37) H(62) 3.445 6_655
C(41) H(19) 3.214 2_755
C(41) H(22) 3.520 2_755
C(42) H(19) 3.359 2_755
C(42) H(21) 3.275 2_755
C(42) H(22) 3.390 2_755
C(42) H(75) 3.145 2_755
C(43) H(61) 3.341 6_655
C(43) H(64) 3.392 6_655
C(44) H(61) 3.263 6_655
C(44) H(62) 3.313 6_655
C(45) H(96) 2.854 5_455
C(46) H(96) 2.818 5_455
C(47) H(25) 3.418 3_665
C(47) H(37) 3.282 3_665
C(47) H(39) 3.353 3_665
C(49) H(37) 3.119 3_665
C(49) H(40) 3.513 4_564
C(49) H(41) 3.274 4_564
C(50) H(41) 3.377 4_564
C(50) H(80) 3.336 7_655
C(52) H(81) 3.242 7_655
C(52) H(83) 3.517 7_655
C(53) H(96) 2.755 5_455
C(54) H(24) 3.494 3_665
C(54) H(25) 3.141 3_665
C(54) H(28) 3.316 3_665
C(54) H(56) 3.160 8_454
C(54) H(57) 2.949 8_454
C(55) H(96) 2.670 5_455
C(56) H(96) 3.347 6_655
C(58) H(28) 3.195 4_565
C(58) H(78) 3.146 6_655
C(59) H(28) 3.400 4_565
C(59) H(29) 3.273 4_565
C(59) H(31) 3.430 4_565
C(59) H(57) 3.228 7_656
C(59) H(78) 3.006 6_655
C(59) H(94) 3.308 .
C(60) H(57) 3.016 7_656
C(60) H(91) 3.413 8_555
C(60) H(94) 3.041 .
C(61) H(57) 3.392 7_656
C(61) H(94) 3.452 .
C(65) H(55) 3.479 7_656
C(65) H(90) 3.155 8_555
C(66) H(87) 3.035 8_555
C(66) H(90) 3.197 8_555
C(67) H(87) 2.888 8_555
C(67) H(90) 3.248 8_555
C(68) H(48) 3.496 7_656
C(68) H(53) 3.409 7_656
C(68) H(87) 3.169 8_555
C(68) H(88) 3.488 8_555
C(69) H(49) 3.118 7_656
C(69) H(53) 3.061 7_656
C(70) H(38) 3.187 8_555
C(70) H(39) 3.589 8_555
C(70) H(49) 3.346 7_656
C(71) H(24) 3.512 6_645
C(71) H(37) 3.464 8_555
C(71) H(38) 3.276 8_555
C(71) H(42) 3.472 7_656
C(72) H(11) 3.208 6_645
C(74) H(49) 3.570 7_656
C(74) H(53) 3.185 7_656
C(75) H(11) 3.461 6_645
C(75) H(93) 3.497 5_445
C(76) H(10) 3.043 6_645
C(76) H(11) 3.069 6_645
C(77) H(10) 3.246 6_645
C(77) H(11) 2.882 6_645
C(78) H(11) 3.070 6_645
C(78) H(23) 3.456 6_645
C(78) H(95) 3.585 2_755
C(79) H(8) 3.545 6_645
C(79) H(10) 3.408 6_645
C(79) H(11) 3.512 6_645
C(80) H(2) 3.252 5_545
C(80) H(3) 2.963 6_645
C(83) H(69) 3.120 2_755
C(85) H(22) 3.354 2_755
C(85) H(66) 3.560 2_755
C(85) H(86) 3.569 8_555
C(85) H(95) 3.498 2_755
C(86) H(7) 3.451 6_645
C(86) H(8) 3.025 6_645
C(86) H(10) 3.305 6_645
C(87) H(7) 2.983 6_645
C(87) H(8) 3.060 6_645
C(88) H(7) 3.517 6_645
C(88) H(8) 3.534 6_645
C(88) H(93) 3.270 6_645
C(88) H(94) 3.540 6_645
C(89) H(93) 3.301 6_645
C(89) H(94) 3.346 6_645
C(90) H(31) 3.441 7_655
C(90) H(41) 3.279 6_645
C(91) H(31) 3.358 7_655
C(91) H(36) 3.553 7_655
C(92) H(36) 3.228 7_655
C(92) H(50) 3.302 8_454
C(93) H(34) 3.418 7_655
C(93) H(83) 3.364 7_655
C(93) H(85) 3.547 7_655
C(94) H(50) 3.515 8_454
C(94) H(83) 3.251 7_655
C(95) H(50) 3.331 8_454
C(95) H(51) 3.557 8_454
C(95) H(52) 3.307 8_454
C(95) H(54) 3.024 8_454
C(96) H(93) 3.116 6_645
C(97) H(42) 3.564 8_454
C(97) H(49) 3.065 8_454
C(97) H(50) 3.410 8_454
C(98) H(93) 2.935 6_645
C(99) H(5) 3.194 5_555
C(99) H(6) 3.325 6_655
C(99) H(7) 3.498 .
C(99) H(8) 3.470 .
C(99) H(9) 3.303 .
C(99) H(13) 3.497 2_755
C(100) H(1) 3.230 6_645
C(100) H(2) 3.279 5_545
C(100) H(61) 3.597 2_755
C(100) H(73) 3.088 2_755
H(1) C(100) 3.230 6_655
H(1) H(61) 2.998 5_455
H(1) H(64) 2.680 5_455
H(1) H(64) 3.384 6_655
H(1) H(70) 3.154 5_455
H(1) H(95) 2.550 6_655
H(1) H(96) 3.001 6_655
H(2) C(80) 3.252 5_455
H(2) C(100) 3.279 5_455
H(2) H(63) 3.159 5_455
H(2) H(64) 2.542 5_455
H(2) H(64) 3.488 6_655
H(2) H(66) 3.437 5_455
H(2) H(95) 2.716 5_455
H(2) H(96) 2.997 5_455
H(3) C(80) 2.963 6_655
H(3) H(61) 3.010 6_655
H(3) H(63) 3.079 6_655
H(3) H(64) 2.081 6_655
H(3) H(66) 3.532 6_655
H(3) H(70) 3.196 6_655
H(3) H(95) 3.312 5_455
H(3) H(95) 3.565 6_655
H(4) C(35) 3.454 5_445
H(4) C(37) 3.133 5_445
H(4) H(8) 2.480 5_445
H(4) H(10) 2.157 5_445
H(4) H(11) 3.553 5_445
H(4) H(14) 3.189 5_445
H(4) H(93) 3.213 6_645
H(5) Cl(1) 3.362 5_445
H(5) C(37) 3.565 6_645
H(5) C(99) 3.194 5_445
H(5) H(8) 3.129 5_445
H(5) H(8) 3.375 6_645
H(5) H(10) 2.668 6_645
H(5) H(14) 3.500 6_645
H(5) H(93) 2.440 5_445
H(5) H(94) 3.583 5_445
H(6) Cl(1) 3.428 6_645
H(6) C(35) 3.241 6_645
H(6) C(99) 3.325 6_645
H(6) H(7) 3.598 6_645
H(6) H(8) 2.313 6_645
H(6) H(9) 3.530 6_645
H(6) H(10) 3.552 5_445
H(6) H(10) 2.773 6_645
H(6) H(14) 3.430 6_645
H(6) H(93) 2.718 6_645
H(6) H(94) 3.476 6_645
H(7) C(86) 3.451 6_655
H(7) C(87) 2.983 6_655
H(7) C(88) 3.517 6_655
H(7) C(99) 3.498 .
H(7) H(6) 3.598 6_655
H(7) H(63) 3.085 6_655
H(7) H(76) 2.779 6_655
H(7) H(78) 3.052 6_655
H(7) H(94) 2.683 .
H(8) Cl(1) 3.478 .
H(8) N(4) 3.447 6_655
H(8) C(32) 3.202 5_555
H(8) C(79) 3.545 6_655
H(8) C(86) 3.025 6_655
H(8) C(87) 3.060 6_655
H(8) C(88) 3.534 6_655
H(8) C(99) 3.470 .
H(8) H(4) 2.480 5_555
H(8) H(5) 3.129 5_555
H(8) H(5) 3.375 6_655
H(8) H(6) 2.313 6_655
H(8) H(76) 3.316 6_655
H(8) H(93) 3.435 .
H(8) H(94) 3.032 .
H(9) Cl(1) 2.983 .
H(9) C(99) 3.303 .
H(9) H(6) 3.530 6_655
H(9) H(94) 2.760 .
H(10) N(4) 3.094 6_655
H(10) C(32) 3.135 5_555
H(10) C(76) 3.043 6_655
H(10) C(77) 3.246 6_655
H(10) C(79) 3.408 6_655
H(10) C(86) 3.305 6_655
H(10) H(4) 2.157 5_555
H(10) H(5) 2.668 6_655
H(10) H(6) 3.552 5_555
H(10) H(6) 2.773 6_655
H(11) C(72) 3.208 6_655
H(11) C(75) 3.461 6_655
H(11) C(76) 3.069 6_655
H(11) C(77) 2.882 6_655
H(11) C(78) 3.070 6_655
H(11) C(79) 3.512 6_655
H(11) H(4) 3.553 5_555
H(11) H(58) 2.712 6_655
H(11) H(61) 3.337 6_655
H(11) H(62) 2.557 6_655
H(13) Cl(1) 3.050 2_755
H(13) C(99) 3.497 2_755
H(13) H(58) 3.393 6_655
H(13) H(93) 3.314 2_755
H(14) Cl(1) 3.468 .
H(14) Cl(1) 3.435 2_755
H(14) H(4) 3.189 5_555
H(14) H(5) 3.500 6_655
H(14) H(6) 3.430 6_655
H(17) Cl(1) 3.039 2_755
H(17) H(19) 3.464 2_755
H(19) C(41) 3.214 2_755
H(19) C(42) 3.359 2_755
H(19) H(17) 3.464 2_755
H(19) H(19) 2.458 2_755
H(19) H(21) 3.517 2_755
H(19) H(22) 2.857 2_755
H(20) H(75) 3.095 2_755
H(21) C(42) 3.275 2_755
H(21) H(19) 3.517 2_755
H(21) H(21) 2.848 2_755
H(21) H(22) 2.879 2_755
H(21) H(75) 3.027 2_755
H(22) C(41) 3.520 2_755
H(22) C(42) 3.390 2_755
H(22) C(85) 3.354 2_755
H(22) H(19) 2.857 2_755
H(22) H(21) 2.879 2_755
H(22) H(22) 3.357 2_755
H(22) H(72) 3.239 2_755
H(22) H(74) 3.224 2_755
H(22) H(75) 2.786 2_755
H(23) C(78) 3.456 6_655
H(23) H(61) 3.253 6_655
H(23) H(62) 2.842 6_655
H(24) Cl(3) 3.387 5_455
H(24) C(54) 3.494 3_665
H(24) C(71) 3.512 6_655
H(24) H(37) 3.009 3_665
H(24) H(39) 3.071 3_665
H(24) H(57) 3.017 6_655
H(24) H(62) 3.596 6_655
H(25) C(47) 3.418 3_665
H(25) C(54) 3.141 3_665
H(25) H(25) 2.490 3_665
H(25) H(37) 2.768 3_665
H(25) H(39) 2.708 3_665
H(28) Cl(4) 3.356 7_655
H(28) C(54) 3.316 3_665
H(28) C(58) 3.195 4_564
H(28) C(59) 3.400 4_564
H(28) H(37) 2.396 3_665
H(28) H(40) 2.771 4_564
H(28) H(41) 3.152 4_564
H(29) C(59) 3.273 4_564
H(29) H(37) 3.029 3_665
H(29) H(41) 2.807 4_564
H(29) H(57) 3.060 6_655
H(30) Cl(4) 3.262 7_655
H(30) H(80) 3.256 7_655
H(31) Cl(4) 3.528 7_655
H(31) C(59) 3.430 4_564
H(31) C(90) 3.441 7_655
H(31) C(91) 3.358 7_655
H(31) H(40) 3.194 4_564
H(31) H(41) 2.676 4_564
H(31) H(77) 3.166 7_655
H(31) H(78) 3.207 7_655
H(31) H(80) 2.576 7_655
H(34) C(93) 3.418 7_655
H(34) H(80) 3.288 7_655
H(34) H(81) 3.191 7_655
H(34) H(83) 2.783 7_655
H(34) H(86) 3.267 7_655
H(36) C(91) 3.553 7_655
H(36) C(92) 3.228 7_655
H(36) H(77) 3.267 7_655
H(36) H(80) 3.175 7_655
H(36) H(81) 2.464 7_655
H(36) H(83) 3.375 7_655
H(36) H(86) 3.339 7_655
H(37) C(47) 3.282 3_665
H(37) C(49) 3.119 3_665
H(37) C(71) 3.464 8_454
H(37) H(24) 3.009 3_665
H(37) H(25) 2.768 3_665
H(37) H(28) 2.396 3_665
H(37) H(29) 3.029 3_665
H(37) H(56) 3.545 8_454
H(37) H(57) 2.606 8_454
H(37) H(96) 3.560 5_455
H(38) C(70) 3.187 8_454
H(38) C(71) 3.276 8_454
H(38) H(56) 2.529 8_454
H(38) H(57) 2.698 8_454
H(39) Cl(3) 3.328 7_655
H(39) C(47) 3.353 3_665
H(39) C(70) 3.589 8_454
H(39) H(24) 3.071 3_665
H(39) H(25) 2.708 3_665
H(39) H(56) 2.997 8_454
H(39) H(57) 3.061 8_454
H(40) Cl(4) 2.946 6_655
H(40) C(49) 3.513 4_565
H(40) H(28) 2.771 4_565
H(40) H(31) 3.194 4_565
H(40) H(63) 3.545 6_655
H(40) H(78) 2.920 6_655
H(40) H(96) 3.154 6_655
H(41) Cl(2) 3.487 3_766
H(41) C(49) 3.274 4_565
H(41) C(50) 3.377 4_565
H(41) C(90) 3.279 6_655
H(41) H(28) 3.152 4_565
H(41) H(29) 2.807 4_565
H(41) H(31) 2.676 4_565
H(41) H(57) 3.506 7_656
H(41) H(77) 2.976 6_655
H(41) H(78) 2.657 6_655
H(41) H(94) 3.565 .
H(42) Cl(2) 3.484 .
H(42) Cl(2) 2.930 3_766
H(42) C(71) 3.472 7_656
H(42) C(97) 3.564 8_555
H(42) H(57) 3.177 7_656
H(42) H(58) 3.479 7_656
H(42) H(91) 2.696 8_555
H(42) H(94) 3.134 .
H(44) Cl(1) 3.423 .
H(46) H(92) 3.257 8_555
H(48) O(2) 3.560 7_656
H(48) C(68) 3.496 7_656
H(48) H(53) 3.368 7_656
H(48) H(55) 2.818 7_656
H(49) O(2) 3.320 7_656
H(49) C(69) 3.118 7_656
H(49) C(70) 3.346 7_656
H(49) C(74) 3.570 7_656
H(49) C(97) 3.065 8_555
H(49) H(55) 3.208 7_656
H(49) H(56) 3.563 7_656
H(49) H(90) 2.411 8_555
H(49) H(91) 3.170 8_555
H(49) H(92) 3.159 8_555
H(50) C(92) 3.302 8_555
H(50) C(94) 3.515 8_555
H(50) C(95) 3.331 8_555
H(50) C(97) 3.410 8_555
H(50) H(81) 2.758 8_555
H(50) H(82) 2.992 8_555
H(50) H(86) 2.982 8_555
H(50) H(87) 2.637 8_555
H(50) H(88) 3.490 8_555
H(50) H(90) 2.859 8_555
H(50) H(92) 3.055 8_555
H(51) C(95) 3.557 8_555
H(51) H(86) 3.444 8_555
H(51) H(87) 3.079 8_555
H(51) H(88) 3.263 8_555
H(52) C(16) 3.595 7_656
H(52) C(21) 2.803 7_656
H(52) C(22) 3.509 8_555
H(52) C(23) 2.914 7_656
H(52) C(95) 3.307 8_555
H(52) H(59) 3.414 7_656
H(52) H(82) 3.107 8_555
H(52) H(87) 2.361 8_555
H(52) H(88) 3.563 8_555
H(52) H(90) 2.968 8_555
H(53) O(2) 2.566 7_656
H(53) C(68) 3.409 7_656
H(53) C(69) 3.061 7_656
H(53) C(74) 3.185 7_656
H(53) H(48) 3.368 7_656
H(53) H(53) 3.030 7_656
H(53) H(55) 3.431 7_656
H(53) H(59) 2.915 7_656
H(53) H(90) 3.039 8_555
H(54) Cl(3) 3.496 2_755
H(54) C(95) 3.024 8_555
H(54) H(87) 2.618 8_555
H(54) H(88) 2.601 8_555
H(54) H(89) 3.475 8_555
H(55) C(12) 3.420 7_656
H(55) C(15) 3.493 7_656
H(55) C(16) 3.382 7_656
H(55) C(20) 3.532 7_656
H(55) C(21) 3.433 7_656
H(55) C(23) 3.498 7_656
H(55) C(65) 3.479 7_656
H(55) H(48) 2.818 7_656
H(55) H(49) 3.208 7_656
H(55) H(53) 3.431 7_656
H(56) Cl(3) 3.504 2_755
H(56) C(54) 3.160 8_555
H(56) H(37) 3.545 8_555
H(56) H(38) 2.529 8_555
H(56) H(39) 2.997 8_555
H(56) H(49) 3.563 7_656
H(57) C(54) 2.949 8_555
H(57) C(59) 3.228 7_656
H(57) C(60) 3.016 7_656
H(57) C(61) 3.392 7_656
H(57) H(24) 3.017 6_645
H(57) H(29) 3.060 6_645
H(57) H(37) 2.606 8_555
H(57) H(38) 2.698 8_555
H(57) H(39) 3.061 8_555
H(57) H(41) 3.506 7_656
H(57) H(42) 3.177 7_656
H(58) Cl(2) 3.222 5_445
H(58) C(37) 3.539 6_645
H(58) H(11) 2.712 6_645
H(58) H(13) 3.393 6_645
H(58) H(42) 3.479 7_656
H(58) H(93) 3.245 5_445
H(59) H(52) 3.414 7_656
H(59) H(53) 2.915 7_656
H(60) H(95) 3.556 2_755
H(61) C(43) 3.341 6_645
H(61) C(44) 3.263 6_645
H(61) C(100) 3.597 2_755
H(61) H(1) 2.998 5_545
H(61) H(3) 3.010 6_645
H(61) H(11) 3.337 6_645
H(61) H(23) 3.253 6_645
H(61) H(95) 2.907 2_755
H(62) Cl(3) 3.502 2_755
H(62) C(37) 3.445 6_645
H(62) C(44) 3.313 6_645
H(62) H(11) 2.557 6_645
H(62) H(23) 2.842 6_645
H(62) H(24) 3.596 6_645
H(63) Cl(4) 3.534 .
H(63) C(33) 3.189 6_645
H(63) C(34) 3.116 6_645
H(63) C(35) 3.492 6_645
H(63) C(36) 3.576 6_645
H(63) H(2) 3.159 5_545
H(63) H(3) 3.079 6_645
H(63) H(7) 3.085 6_645
H(63) H(40) 3.545 6_645
H(64) N(1) 3.403 6_645
H(64) C(31) 3.044 5_545
H(64) C(33) 3.576 6_645
H(64) C(36) 3.555 6_645
H(64) C(43) 3.392 6_645
H(64) H(1) 2.680 5_545
H(64) H(1) 3.384 6_645
H(64) H(2) 2.542 5_545
H(64) H(2) 3.488 6_645
H(64) H(3) 2.081 6_645
H(66) Cl(4) 3.146 .
H(66) C(85) 3.560 2_755
H(66) H(2) 3.437 5_545
H(66) H(3) 3.532 6_645
H(66) H(73) 3.348 2_755
H(66) H(75) 2.883 2_755
H(66) H(95) 3.426 .
H(67) H(75) 3.569 2_755
H(69) C(83) 3.120 2_755
H(69) H(69) 2.177 2_755
H(69) H(70) 3.367 2_755
H(69) H(75) 2.914 2_755
H(70) H(1) 3.154 5_545
H(70) H(3) 3.196 6_645
H(70) H(69) 3.367 2_755
H(70) H(95) 2.823 2_755
H(72) H(22) 3.239 2_755
H(73) Cl(3) 3.475 2_755
H(73) Cl(4) 3.106 2_755
H(73) C(100) 3.088 2_755
H(73) H(66) 3.348 2_755
H(73) H(86) 3.443 8_555
H(73) H(88) 3.399 8_555
H(73) H(95) 2.629 2_755
H(74) H(22) 3.224 2_755
H(74) H(86) 2.906 8_555
H(75) C(42) 3.145 2_755
H(75) H(20) 3.095 2_755
H(75) H(21) 3.027 2_755
H(75) H(22) 2.786 2_755
H(75) H(66) 2.883 2_755
H(75) H(67) 3.569 2_755
H(75) H(69) 2.914 2_755
H(76) C(35) 3.431 6_645
H(76) H(7) 2.779 6_645
H(76) H(8) 3.316 6_645
H(77) H(31) 3.166 7_655
H(77) H(36) 3.267 7_655
H(77) H(41) 2.976 6_645
H(78) C(58) 3.146 6_645
H(78) C(59) 3.006 6_645
H(78) H(7) 3.052 6_645
H(78) H(31) 3.207 7_655
H(78) H(40) 2.920 6_645
H(78) H(41) 2.657 6_645
H(78) H(94) 3.327 6_645
H(80) Cl(4) 3.427 .
H(80) C(50) 3.336 7_655
H(80) H(30) 3.256 7_655
H(80) H(31) 2.576 7_655
H(80) H(34) 3.288 7_655
H(80) H(36) 3.175 7_655
H(80) H(85) 3.264 7_655
H(81) C(52) 3.242 7_655
H(81) H(34) 3.191 7_655
H(81) H(36) 2.464 7_655
H(81) H(50) 2.758 8_454
H(82) H(50) 2.992 8_454
H(82) H(52) 3.107 8_454
H(83) C(52) 3.517 7_655
H(83) C(93) 3.364 7_655
H(83) C(94) 3.251 7_655
H(83) H(34) 2.783 7_655
H(83) H(36) 3.375 7_655
H(83) H(83) 2.668 7_655
H(83) H(85) 2.559 7_655
H(83) H(86) 3.492 7_655
H(85) Cl(4) 3.535 7_655
H(85) C(93) 3.547 7_655
H(85) H(80) 3.264 7_655
H(85) H(83) 2.559 7_655
H(86) C(85) 3.569 8_454
H(86) H(34) 3.267 7_655
H(86) H(36) 3.339 7_655
H(86) H(50) 2.982 8_454
H(86) H(51) 3.444 8_454
H(86) H(73) 3.443 8_454
H(86) H(74) 2.906 8_454
H(86) H(83) 3.492 7_655
H(87) C(66) 3.035 8_454
H(87) C(67) 2.888 8_454
H(87) C(68) 3.169 8_454
H(87) H(50) 2.637 8_454
H(87) H(51) 3.079 8_454
H(87) H(52) 2.361 8_454
H(87) H(54) 2.618 8_454
H(88) Cl(3) 3.171 7_655
H(88) Cl(4) 3.478 7_655
H(88) C(68) 3.488 8_454
H(88) H(50) 3.490 8_454
H(88) H(51) 3.263 8_454
H(88) H(52) 3.563 8_454
H(88) H(54) 2.601 8_454
H(88) H(73) 3.399 8_454
H(89) H(54) 3.475 8_454
H(90) C(65) 3.155 8_454
H(90) C(66) 3.197 8_454
H(90) C(67) 3.248 8_454
H(90) H(49) 2.411 8_454
H(90) H(50) 2.859 8_454
H(90) H(52) 2.968 8_454
H(90) H(53) 3.039 8_454
H(91) Cl(2) 3.376 6_645
H(91) O(1) 3.224 8_454
H(91) C(60) 3.413 8_454
H(91) H(42) 2.696 8_454
H(91) H(49) 3.170 8_454
H(92) O(1) 3.520 8_454
H(92) H(46) 3.257 8_454
H(92) H(49) 3.159 8_454
H(92) H(50) 3.055 8_454
H(93) N(3) 3.103 6_655
H(93) C(32) 3.362 5_555
H(93) C(75) 3.497 5_555
H(93) C(88) 3.270 6_655
H(93) C(89) 3.301 6_655
H(93) C(96) 3.116 6_655
H(93) C(98) 2.935 6_655
H(93) H(4) 3.213 6_655
H(93) H(5) 2.440 5_555
H(93) H(6) 2.718 6_655
H(93) H(8) 3.435 .
H(93) H(13) 3.314 2_755
H(93) H(58) 3.245 5_555
H(94) C(35) 2.992 .
H(94) C(59) 3.308 .
H(94) C(60) 3.041 .
H(94) C(61) 3.452 .
H(94) C(88) 3.540 6_655
H(94) C(89) 3.346 6_655
H(94) H(5) 3.583 5_555
H(94) H(6) 3.476 6_655
H(94) H(7) 2.683 .
H(94) H(8) 3.032 .
H(94) H(9) 2.760 .
H(94) H(41) 3.565 .
H(94) H(42) 3.134 .
H(94) H(78) 3.327 6_655
H(95) C(31) 3.444 5_545
H(95) C(78) 3.585 2_755
H(95) C(85) 3.498 2_755
H(95) H(1) 2.550 6_645
H(95) H(2) 2.716 5_545
H(95) H(3) 3.312 5_545
H(95) H(3) 3.565 6_645
H(95) H(60) 3.556 2_755
H(95) H(61) 2.907 2_755
H(95) H(66) 3.426 .
H(95) H(70) 2.823 2_755
H(95) H(73) 2.629 2_755
H(96) N(2) 2.831 5_545
H(96) C(45) 2.854 5_545
H(96) C(46) 2.818 5_545
H(96) C(53) 2.755 5_545
H(96) C(55) 2.670 5_545
H(96) C(56) 3.347 6_645
H(96) H(1) 3.001 6_645
H(96) H(2) 2.997 5_545
H(96) H(37) 3.560 5_545
H(96) H(40) 3.154 6_645

loop_
_geom_torsion_atom_site_label_1
_geom_torsion_atom_site_label_2
_geom_torsion_atom_site_label_3
_geom_torsion_atom_site_label_4
_geom_torsion
_geom_torsion_site_symmetry_1
_geom_torsion_site_symmetry_3
_geom_torsion_site_symmetry_4
N(1) Ir(1) N(2) C(45) 3.4(2) . . .
N(1) Ir(1) N(2) C(55) 173.1(2) . . .
N(2) Ir(1) N(1) C(33) -175.9(2) . . .
N(2) Ir(1) N(1) C(43) 3.1(2) . . .
N(1) Ir(1) N(2) C(45) 176.9(2) . 2_655 2_655
N(1) Ir(1) N(2) C(55) -13.4(2) . 2_655 2_655
N(2) Ir(1) N(1) C(33) 3.0(2) 2_655 . .
N(2) Ir(1) N(1) C(43) -178.1(2) 2_655 . .
N(1) Ir(1) C(1) C(2) -71.1(2) . . .
N(1) Ir(1) C(1) C(3) 60.6(2) . . .
N(1) Ir(1) C(1) C(1) 174.90(19) . . 2_655
C(1) Ir(1) N(1) C(33) -87.8(2) . . .
C(1) Ir(1) N(1) C(43) 91.1(2) . . .
N(1) Ir(1) C(1) C(2) 108.7(2) . 2_655 2_655
N(1) Ir(1) C(1) C(3) -119.6(2) . 2_655 2_655
N(1) Ir(1) C(1) C(1) -5.3(2) . 2_655 .
C(1) Ir(1) N(1) C(33) -84.8(2) 2_655 . .
C(1) Ir(1) N(1) C(43) 94.2(2) 2_655 . .
C(31) Ir(1) N(1) C(33) 93.7(2) . . .
C(31) Ir(1) N(1) C(43) -87.4(2) . . .
N(1) Ir(1) N(2) C(45) 176.9(2) 2_655 . .
N(1) Ir(1) N(2) C(55) -13.4(2) 2_655 . .
N(2) Ir(1) N(1) C(33) 3.0(2) . 2_655 2_655
N(2) Ir(1) N(1) C(43) -178.1(2) . 2_655 2_655
N(1) Ir(1) N(2) C(45) 3.4(2) 2_655 2_655 2_655
N(1) Ir(1) N(2) C(55) 173.1(2) 2_655 2_655 2_655
N(2) Ir(1) N(1) C(33) -175.9(2) 2_655 2_655 2_655
N(2) Ir(1) N(1) C(43) 3.1(2) 2_655 2_655 2_655
N(1) Ir(1) C(1) C(2) 108.7(2) 2_655 . .
N(1) Ir(1) C(1) C(3) -119.6(2) 2_655 . .
N(1) Ir(1) C(1) C(1) -5.3(2) 2_655 . 2_655
C(1) Ir(1) N(1) C(33) -84.8(2) . 2_655 2_655
C(1) Ir(1) N(1) C(43) 94.2(2) . 2_655 2_655
N(1) Ir(1) C(1) C(2) -71.1(2) 2_655 2_655 2_655
N(1) Ir(1) C(1) C(3) 60.6(2) 2_655 2_655 2_655
N(1) Ir(1) C(1) C(1) 174.90(19) 2_655 2_655 .
C(1) Ir(1) N(1) C(33) -87.8(2) 2_655 2_655 2_655
C(1) Ir(1) N(1) C(43) 91.1(2) 2_655 2_655 2_655
C(31) Ir(1) N(1) C(33) 93.7(2) . 2_655 2_655
C(31) Ir(1) N(1) C(43) -87.4(2) . 2_655 2_655
N(2) Ir(1) C(1) C(2) 22.0(2) . . .
N(2) Ir(1) C(1) C(3) 153.7(2) . . .
N(2) Ir(1) C(1) C(1) -92.01(18) . . 2_655
C(1) Ir(1) N(2) C(45) -72.8(2) . . .
C(1) Ir(1) N(2) C(55) 96.9(2) . . .
N(2) Ir(1) C(1) C(2) -158.3(2) . 2_655 2_655
N(2) Ir(1) C(1) C(3) -26.6(2) . 2_655 2_655
N(2) Ir(1) C(1) C(1) 87.65(18) . 2_655 .
C(1) Ir(1) N(2) C(45) -106.8(2) 2_655 . .
C(1) Ir(1) N(2) C(55) 62.8(2) 2_655 . .
C(31) Ir(1) N(2) C(45) 90.2(2) . . .
C(31) Ir(1) N(2) C(55) -100.1(2) . . .
N(2) Ir(1) C(1) C(2) -158.3(2) 2_655 . .
N(2) Ir(1) C(1) C(3) -26.6(2) 2_655 . .
N(2) Ir(1) C(1) C(1) 87.65(18) 2_655 . 2_655
C(1) Ir(1) N(2) C(45) -106.8(2) . 2_655 2_655
C(1) Ir(1) N(2) C(55) 62.8(2) . 2_655 2_655
N(2) Ir(1) C(1) C(2) 22.0(2) 2_655 2_655 2_655
N(2) Ir(1) C(1) C(3) 153.7(2) 2_655 2_655 2_655
N(2) Ir(1) C(1) C(1) -92.01(18) 2_655 2_655 .
C(1) Ir(1) N(2) C(45) -72.8(2) 2_655 2_655 2_655
C(1) Ir(1) N(2) C(55) 96.9(2) 2_655 2_655 2_655
C(31) Ir(1) N(2) C(45) 90.2(2) . 2_655 2_655
C(31) Ir(1) N(2) C(55) -100.1(2) . 2_655 2_655
C(1) Ir(1) C(1) C(2) 114.0(2) . 2_655 2_655
C(1) Ir(1) C(1) C(3) -114.3(3) . 2_655 2_655
C(1) Ir(1) C(1) C(2) 114.0(2) 2_655 . .
C(1) Ir(1) C(1) C(3) -114.3(3) 2_655 . .
C(31) Ir(1) C(1) C(2) -66.0(3) . . .
C(31) Ir(1) C(1) C(3) 65.7(3) . . .
C(31) Ir(1) C(1) C(2) -66.0(3) . 2_655 2_655
C(31) Ir(1) C(1) C(3) 65.7(3) . 2_655 2_655
N(3) Ir(2) N(4) C(76) 177.6(2) . . .
N(3) Ir(2) N(4) C(86) 3.4(2) . . .
N(4) Ir(2) N(3) C(88) -3.0(2) . . .
N(4) Ir(2) N(3) C(98) 178.8(2) . . .
N(3) Ir(2) N(4) C(76) -3.5(2) . 2_655 2_655
N(3) Ir(2) N(4) C(86) -177.7(2) . 2_655 2_655
N(4) Ir(2) N(3) C(88) -177.2(2) 2_655 . .
N(4) Ir(2) N(3) C(98) 4.5(2) 2_655 . .
N(3) Ir(2) C(30) C(28) -13.9(2) . . .
N(3) Ir(2) C(30) C(29) -145.8(2) . . .
N(3) Ir(2) C(30) C(30) 100.04(19) . . 2_655
C(30) Ir(2) N(3) C(88) 72.9(2) . . .
C(30) Ir(2) N(3) C(98) -105.3(2) . . .
N(3) Ir(2) C(30) C(28) 165.8(2) . 2_655 2_655
N(3) Ir(2) C(30) C(29) 33.9(2) . 2_655 2_655
N(3) Ir(2) C(30) C(30) -80.27(19) . 2_655 .
C(30) Ir(2) N(3) C(88) 106.9(2) 2_655 . .
C(30) Ir(2) N(3) C(98) -71.3(2) 2_655 . .
C(32) Ir(2) N(3) C(88) -90.1(2) . . .
C(32) Ir(2) N(3) C(98) 91.7(2) . . .
N(3) Ir(2) N(4) C(76) -3.5(2) 2_655 . .
N(3) Ir(2) N(4) C(86) -177.7(2) 2_655 . .
N(4) Ir(2) N(3) C(88) -177.2(2) . 2_655 2_655
N(4) Ir(2) N(3) C(98) 4.5(2) . 2_655 2_655
N(3) Ir(2) N(4) C(76) 177.6(2) 2_655 2_655 2_655
N(3) Ir(2) N(4) C(86) 3.4(2) 2_655 2_655 2_655
N(4) Ir(2) N(3) C(88) -3.0(2) 2_655 2_655 2_655
N(4) Ir(2) N(3) C(98) 178.8(2) 2_655 2_655 2_655
N(3) Ir(2) C(30) C(28) 165.8(2) 2_655 . .
N(3) Ir(2) C(30) C(29) 33.9(2) 2_655 . .
N(3) Ir(2) C(30) C(30) -80.27(19) 2_655 . 2_655
C(30) Ir(2) N(3) C(88) 106.9(2) . 2_655 2_655
C(30) Ir(2) N(3) C(98) -71.3(2) . 2_655 2_655
N(3) Ir(2) C(30) C(28) -13.9(2) 2_655 2_655 2_655
N(3) Ir(2) C(30) C(29) -145.8(2) 2_655 2_655 2_655
N(3) Ir(2) C(30) C(30) 100.04(19) 2_655 2_655 .
C(30) Ir(2) N(3) C(88) 72.9(2) 2_655 2_655 2_655
C(30) Ir(2) N(3) C(98) -105.3(2) 2_655 2_655 2_655
C(32) Ir(2) N(3) C(88) -90.1(2) . 2_655 2_655
C(32) Ir(2) N(3) C(98) 91.7(2) . 2_655 2_655
N(4) Ir(2) C(30) C(28) 79.8(2) . . .
N(4) Ir(2) C(30) C(29) -52.1(2) . . .
N(4) Ir(2) C(30) C(30) -166.3(2) . . 2_655
C(30) Ir(2) N(4) C(76) 91.0(2) . . .
C(30) Ir(2) N(4) C(86) -83.3(2) . . .
N(4) Ir(2) C(30) C(28) -99.8(2) . 2_655 2_655
N(4) Ir(2) C(30) C(29) 128.3(2) . 2_655 2_655
N(4) Ir(2) C(30) C(30) 14.2(2) . 2_655 .
C(30) Ir(2) N(4) C(76) 82.8(2) 2_655 . .
C(30) Ir(2) N(4) C(86) -91.5(2) 2_655 . .
C(32) Ir(2) N(4) C(76) -93.1(2) . . .
C(32) Ir(2) N(4) C(86) 92.7(2) . . .
N(4) Ir(2) C(30) C(28) -99.8(2) 2_655 . .
N(4) Ir(2) C(30) C(29) 128.3(2) 2_655 . .
N(4) Ir(2) C(30) C(30) 14.2(2) 2_655 . 2_655
C(30) Ir(2) N(4) C(76) 82.8(2) . 2_655 2_655
C(30) Ir(2) N(4) C(86) -91.5(2) . 2_655 2_655
N(4) Ir(2) C(30) C(28) 79.8(2) 2_655 2_655 2_655
N(4) Ir(2) C(30) C(29) -52.1(2) 2_655 2_655 2_655
N(4) Ir(2) C(30) C(30) -166.3(2) 2_655 2_655 .
C(30) Ir(2) N(4) C(76) 91.0(2) 2_655 2_655 2_655
C(30) Ir(2) N(4) C(86) -83.3(2) 2_655 2_655 2_655
C(32) Ir(2) N(4) C(76) -93.1(2) . 2_655 2_655
C(32) Ir(2) N(4) C(86) 92.7(2) . 2_655 2_655
C(30) Ir(2) C(30) C(28) -114.0(3) . 2_655 2_655
C(30) Ir(2) C(30) C(29) 114.1(3) . 2_655 2_655
C(30) Ir(2) C(30) C(28) -114.0(3) 2_655 . .
C(30) Ir(2) C(30) C(29) 114.1(3) 2_655 . .
C(32) Ir(2) C(30) C(28) 66.0(3) . . .
C(32) Ir(2) C(30) C(29) -65.9(4) . . .
C(32) Ir(2) C(30) C(28) 66.0(3) . 2_655 2_655
C(32) Ir(2) C(30) C(29) -65.9(4) . 2_655 2_655
C(61) O(1) C(63) C(64) -175.4(3) . . .
C(63) O(1) C(61) C(60) -170.6(3) . . .
C(63) O(1) C(61) C(62) 9.5(5) . . .
C(68) O(2) C(69) C(70) 2.4(5) . . .
C(68) O(2) C(69) C(74) -177.9(3) . . .
C(69) O(2) C(68) C(67) -179.1(3) . . .
Ir(1) N(1) C(33) C(34) -178.6(2) . . .
Ir(1) N(1) C(33) C(56) 5.4(4) . . .
Ir(1) N(1) C(43) C(36) 179.1(2) . . .
Ir(1) N(1) C(43) C(44) -4.9(4) . . .
C(33) N(1) C(43) C(36) -1.7(3) . . .
C(33) N(1) C(43) C(44) 174.3(3) . . .
C(43) N(1) C(33) C(34) 2.3(3) . . .
C(43) N(1) C(33) C(56) -173.7(2) . . .
Ir(1) N(2) C(45) C(44) -9.1(4) . . .
Ir(1) N(2) C(45) C(46) 168.5(2) . . .
Ir(1) N(2) C(55) C(53) -165.7(2) . . .
Ir(1) N(2) C(55) C(56) 16.4(4) . . 2_655
C(45) N(2) C(55) C(53) 5.4(3) . . .
C(45) N(2) C(55) C(56) -172.5(2) . . 2_655
C(55) N(2) C(45) C(44) 179.3(3) . . .
C(55) N(2) C(45) C(46) -3.1(3) . . .
Ir(2) N(3) C(88) C(87) 1.7(4) . . .
Ir(2) N(3) C(88) C(89) -176.8(2) . . .
Ir(2) N(3) C(98) C(96) 175.9(2) . . .
Ir(2) N(3) C(98) C(75) -4.3(4) . . 2_655
C(88) N(3) C(98) C(96) -2.6(3) . . .
C(88) N(3) C(98) C(75) 177.3(2) . . 2_655
C(98) N(3) C(88) C(87) -179.7(3) . . .
C(98) N(3) C(88) C(89) 1.8(3) . . .
Ir(2) N(4) C(76) C(75) 2.1(4) . . .
Ir(2) N(4) C(76) C(77) -176.4(2) . . .
Ir(2) N(4) C(86) C(79) 176.1(2) . . .
Ir(2) N(4) C(86) C(87) -2.5(4) . . .
C(76) N(4) C(86) C(79) 0.8(3) . . .
C(76) N(4) C(86) C(87) -177.9(3) . . .
C(86) N(4) C(76) C(75) 177.0(2) . . .
C(86) N(4) C(76) C(77) -1.4(3) . . .
Ir(1) C(1) C(1) C(2) -113.1(2) . 2_655 2_655
Ir(1) C(1) C(1) C(3) 113.5(2) . 2_655 2_655
Ir(1) C(1) C(2) C(4) -83.1(3) . . .
Ir(1) C(1) C(2) C(5) 133.0(2) . . .
Ir(1) C(1) C(3) C(6) -132.8(2) . . .
Ir(1) C(1) C(3) C(7) 83.1(3) . . .
C(1) C(1) C(2) C(4) 1.9(4) 2_655 . .
C(1) C(1) C(2) C(5) -142.0(2) 2_655 . .
C(2) C(1) C(1) Ir(1) -113.1(2) . 2_655 .
C(2) C(1) C(1) C(2) 133.8(3) . 2_655 2_655
C(2) C(1) C(1) C(3) 0.5(4) . 2_655 2_655
C(1) C(1) C(3) C(6) 141.8(2) 2_655 . .
C(1) C(1) C(3) C(7) -2.3(4) 2_655 . .
C(3) C(1) C(1) Ir(1) 113.5(2) . 2_655 .
C(3) C(1) C(1) C(2) 0.5(4) . 2_655 2_655
C(3) C(1) C(1) C(3) -132.9(3) . 2_655 2_655
C(2) C(1) C(3) C(6) 3.6(3) . . .
C(2) C(1) C(3) C(7) -140.5(3) . . .
C(3) C(1) C(2) C(4) 140.2(3) . . .
C(3) C(1) C(2) C(5) -3.7(3) . . .
C(1) C(2) C(4) C(8) -140.2(3) . . .
C(1) C(2) C(4) C(7) -2.4(4) . . 2_655
C(1) C(2) C(5) C(6) 2.3(3) . . .
C(1) C(2) C(5) C(10) 145.3(3) . . .
C(4) C(2) C(5) C(6) -142.2(3) . . .
C(4) C(2) C(5) C(10) 0.8(5) . . .
C(5) C(2) C(4) C(8) -0.3(5) . . .
C(5) C(2) C(4) C(7) 137.6(3) . . 2_655
C(1) C(3) C(6) C(5) -2.3(3) . . .
C(1) C(3) C(6) C(11) -145.8(3) . . .
C(1) C(3) C(7) C(12) 140.8(3) . . .
C(1) C(3) C(7) C(4) 1.8(4) . . 2_655
C(6) C(3) C(7) C(12) 0.5(4) . . .
C(6) C(3) C(7) C(4) -138.4(3) . . 2_655
C(7) C(3) C(6) C(5) 142.5(3) . . .
C(7) C(3) C(6) C(11) -1.0(4) . . .
C(2) C(4) C(7) C(3) 0.5(4) . 2_655 2_655
C(2) C(4) C(7) C(12) -143.0(3) . 2_655 2_655
C(2) C(4) C(8) C(9) -0.6(5) . . .
C(2) C(4) C(8) C(16) 142.8(3) . . 2_655
C(7) C(4) C(8) C(9) -142.9(3) 2_655 . .
C(7) C(4) C(8) C(16) 0.5(3) 2_655 . 2_655
C(8) C(4) C(7) C(3) 143.0(3) . 2_655 2_655
C(8) C(4) C(7) C(12) -0.5(3) . 2_655 2_655
C(2) C(5) C(6) C(3) -0.0(3) . . .
C(2) C(5) C(6) C(11) 143.6(3) . . .
C(2) C(5) C(10) C(9) -0.4(5) . . .
C(2) C(5) C(10) C(13) -138.3(3) . . .
C(6) C(5) C(10) C(9) 138.2(3) . . .
C(6) C(5) C(10) C(13) 0.3(4) . . .
C(10) C(5) C(6) C(3) -143.3(3) . . .
C(10) C(5) C(6) C(11) 0.4(4) . . .
C(3) C(6) C(11) C(14) 138.7(3) . . .
C(3) C(6) C(11) C(15) 0.8(4) . . .
C(5) C(6) C(11) C(14) -0.5(4) . . .
C(5) C(6) C(11) C(15) -138.4(3) . . .
C(3) C(7) C(12) C(15) 0.2(4) . . .
C(3) C(7) C(12) C(16) -143.0(3) . . .
C(4) C(7) C(12) C(15) 143.5(3) 2_655 . .
C(4) C(7) C(12) C(16) 0.3(3) 2_655 . .
C(4) C(8) C(9) C(10) 1.0(5) . . .
C(4) C(8) C(9) C(17) 138.1(3) . . .
C(4) C(8) C(16) C(12) -0.3(3) . 2_655 2_655
C(4) C(8) C(16) C(21) -142.3(3) . 2_655 2_655
C(9) C(8) C(16) C(12) 142.9(3) . 2_655 2_655
C(9) C(8) C(16) C(21) 0.9(5) . 2_655 2_655
C(16) C(8) C(9) C(10) -137.9(3) 2_655 . .
C(16) C(8) C(9) C(17) -0.7(5) 2_655 . .
C(8) C(9) C(10) C(5) -0.5(5) . . .
C(8) C(9) C(10) C(13) 141.8(3) . . .
C(8) C(9) C(17) C(18) -142.5(3) . . .
C(8) C(9) C(17) C(22) 0.5(5) . . .
C(10) C(9) C(17) C(18) -0.7(4) . . .
C(10) C(9) C(17) C(22) 142.4(3) . . .
C(17) C(9) C(10) C(5) -142.1(3) . . .
C(17) C(9) C(10) C(13) 0.2(4) . . .
C(5) C(10) C(13) C(14) -0.8(5) . . .
C(5) C(10) C(13) C(18) 142.5(3) . . .
C(9) C(10) C(13) C(14) -143.0(3) . . .
C(9) C(10) C(13) C(18) 0.3(4) . . .
C(6) C(11) C(14) C(13) 0.0(4) . . .
C(6) C(11) C(14) C(19) -142.3(3) . . .
C(6) C(11) C(15) C(12) -0.1(3) . . .
C(6) C(11) C(15) C(20) 142.1(3) . . .
C(14) C(11) C(15) C(12) -142.2(3) . . .
C(14) C(11) C(15) C(20) -0.1(2) . . .
C(15) C(11) C(14) C(13) 142.3(3) . . .
C(15) C(11) C(14) C(19) -0.1(2) . . .
C(7) C(12) C(15) C(11) -0.4(4) . . .
C(7) C(12) C(15) C(20) -138.3(3) . . .
C(7) C(12) C(16) C(8) -0.0(3) . . 2_655
C(7) C(12) C(16) C(21) 141.9(3) . . .
C(15) C(12) C(16) C(8) -142.9(3) . . 2_655
C(15) C(12) C(16) C(21) -1.0(4) . . .
C(16) C(12) C(15) C(11) 138.2(3) . . .
C(16) C(12) C(15) C(20) 0.4(4) . . .
C(10) C(13) C(14) C(11) 0.6(5) . . .
C(10) C(13) C(14) C(19) 137.9(3) . . .
C(10) C(13) C(18) C(17) -0.7(4) . . .
C(10) C(13) C(18) C(25) -142.0(3) . . .
C(14) C(13) C(18) C(17) 142.5(3) . . .
C(14) C(13) C(18) C(25) 1.2(5) . . .
C(18) C(13) C(14) C(11) -138.0(3) . . .
C(18) C(13) C(14) C(19) -0.7(5) . . .
C(11) C(14) C(19) C(20) 0.1(3) . . .
C(11) C(14) C(19) C(26) 142.3(3) . . .
C(13) C(14) C(19) C(20) -142.0(3) . . .
C(13) C(14) C(19) C(26) 0.2(4) . . .
C(11) C(15) C(20) C(19) 0.1(3) . . .
C(11) C(15) C(20) C(23) -142.4(3) . . .
C(12) C(15) C(20) C(19) 142.5(3) . . .
C(12) C(15) C(20) C(23) -0.1(3) . . .
C(8) C(16) C(21) C(23) 138.9(3) 2_655 . .
C(8) C(16) C(21) C(22) -0.9(5) 2_655 . 2_655
C(12) C(16) C(21) C(23) 1.3(4) . . .
C(12) C(16) C(21) C(22) -138.5(3) . . 2_655
C(9) C(17) C(18) C(13) 0.9(4) . . .
C(9) C(17) C(18) C(25) 141.9(3) . . .
C(9) C(17) C(22) C(24) -138.5(3) . . .
C(9) C(17) C(22) C(21) -0.6(5) . . 2_655
C(18) C(17) C(22) C(24) 0.2(4) . . .
C(18) C(17) C(22) C(21) 138.2(3) . . 2_655
C(22) C(17) C(18) C(13) -142.1(3) . . .
C(22) C(17) C(18) C(25) -1.2(5) . . .
C(13) C(18) C(25) C(26) -1.0(4) . . .
C(13) C(18) C(25) C(28) 138.6(3) . . .
C(17) C(18) C(25) C(26) -137.9(3) . . .
C(17) C(18) C(25) C(28) 1.8(5) . . .
C(14) C(19) C(20) C(15) -0.2(3) . . .
C(14) C(19) C(20) C(23) 142.3(3) . . .
C(14) C(19) C(26) C(25) -0.1(3) . . .
C(14) C(19) C(26) C(29) -138.8(3) . . .
C(20) C(19) C(26) C(25) 137.9(3) . . .
C(20) C(19) C(26) C(29) -0.8(4) . . .
C(26) C(19) C(20) C(15) -142.1(3) . . .
C(26) C(19) C(20) C(23) 0.3(4) . . .
C(15) C(20) C(23) C(21) 0.4(4) . . .
C(15) C(20) C(23) C(27) 138.1(3) . . .
C(19) C(20) C(23) C(21) -137.6(3) . . .
C(19) C(20) C(23) C(27) 0.1(3) . . .
C(16) C(21) C(22) C(17) 0.7(5) . 2_655 2_655
C(16) C(21) C(22) C(24) 143.3(3) . 2_655 2_655
C(16) C(21) C(23) C(20) -1.1(4) . . .
C(16) C(21) C(23) C(27) -143.3(3) . . .
C(22) C(21) C(23) C(20) 142.9(3) 2_655 . .
C(22) C(21) C(23) C(27) 0.6(3) 2_655 . .
C(23) C(21) C(22) C(17) -143.1(3) . 2_655 2_655
C(23) C(21) C(22) C(24) -0.6(3) . 2_655 2_655
C(17) C(22) C(24) C(28) 0.2(4) . . .
C(17) C(22) C(24) C(27) 142.9(3) . . 2_655
C(21) C(22) C(24) C(28) -142.4(3) 2_655 . .
C(21) C(22) C(24) C(27) 0.3(3) 2_655 . 2_655
C(20) C(23) C(27) C(29) -0.1(3) . . .
C(20) C(23) C(27) C(24) -142.8(3) . . 2_655
C(21) C(23) C(27) C(29) 142.3(3) . . .
C(21) C(23) C(27) C(24) -0.5(3) . . 2_655
C(22) C(24) C(27) C(23) 0.1(2) . 2_655 2_655
C(22) C(24) C(27) C(29) -142.5(3) . 2_655 2_655
C(22) C(24) C(28) C(25) 0.4(5) . . .
C(22) C(24) C(28) C(30) 140.6(3) . . .
C(27) C(24) C(28) C(25) -137.9(3) 2_655 . .
C(27) C(24) C(28) C(30) 2.3(4) 2_655 . .
C(28) C(24) C(27) C(23) 142.8(3) . 2_655 2_655
C(28) C(24) C(27) C(29) 0.3(4) . 2_655 2_655
C(18) C(25) C(26) C(19) 0.5(4) . . .
C(18) C(25) C(26) C(29) 143.4(3) . . .
C(18) C(25) C(28) C(24) -1.4(5) . . .
C(18) C(25) C(28) C(30) -146.2(3) . . .
C(26) C(25) C(28) C(24) 142.7(3) . . .
C(26) C(25) C(28) C(30) -2.1(3) . . .
C(28) C(25) C(26) C(19) -143.4(3) . . .
C(28) C(25) C(26) C(29) -0.5(3) . . .
C(19) C(26) C(29) C(27) 0.8(4) . . .
C(19) C(26) C(29) C(30) 145.7(3) . . .
C(25) C(26) C(29) C(27) -142.1(3) . . .
C(25) C(26) C(29) C(30) 2.8(3) . . .
C(23) C(27) C(29) C(26) -0.3(4) . . .
C(23) C(27) C(29) C(30) -140.9(3) . . .
C(24) C(27) C(29) C(26) 137.8(3) 2_655 . .
C(24) C(27) C(29) C(30) -2.8(4) 2_655 . .
C(24) C(28) C(30) Ir(2) 82.6(3) . . .
C(24) C(28) C(30) C(29) -140.6(3) . . .
C(24) C(28) C(30) C(30) -2.3(4) . . 2_655
C(25) C(28) C(30) Ir(2) -133.1(2) . . .
C(25) C(28) C(30) C(29) 3.7(3) . . .
C(25) C(28) C(30) C(30) 141.9(2) . . 2_655
C(26) C(29) C(30) Ir(2) 132.8(2) . . .
C(26) C(29) C(30) C(28) -4.0(3) . . .
C(26) C(29) C(30) C(30) -142.1(2) . . 2_655
C(27) C(29) C(30) Ir(2) -82.4(3) . . .
C(27) C(29) C(30) C(28) 140.8(3) . . .
C(27) C(29) C(30) C(30) 2.7(4) . . 2_655
Ir(2) C(30) C(30) C(28) 113.4(2) . 2_655 2_655
Ir(2) C(30) C(30) C(29) -113.5(2) . 2_655 2_655
C(28) C(30) C(30) Ir(2) 113.4(2) . 2_655 .
C(28) C(30) C(30) C(28) -133.3(3) . 2_655 2_655
C(28) C(30) C(30) C(29) -0.1(3) . 2_655 2_655
C(29) C(30) C(30) Ir(2) -113.5(2) . 2_655 .
C(29) C(30) C(30) C(28) -0.1(3) . 2_655 2_655
C(29) C(30) C(30) C(29) 133.1(3) . 2_655 2_655
N(1) C(33) C(34) C(35) 176.2(3) . . .
N(1) C(33) C(34) C(36) -2.1(3) . . .
N(1) C(33) C(56) C(57) 170.5(2) . . .
N(1) C(33) C(56) C(55) -6.4(5) . . 2_655
C(34) C(33) C(56) C(57) -4.7(4) . . .
C(34) C(33) C(56) C(55) 178.4(3) . . 2_655
C(56) C(33) C(34) C(35) -7.9(5) . . .
C(56) C(33) C(34) C(36) 173.8(3) . . .
C(33) C(34) C(36) C(37) -174.2(3) . . .
C(33) C(34) C(36) C(43) 1.0(3) . . .
C(35) C(34) C(36) C(37) 7.4(5) . . .
C(35) C(34) C(36) C(43) -177.4(2) . . .
C(34) C(36) C(37) C(38) 94.0(4) . . .
C(34) C(36) C(43) N(1) 0.4(3) . . .
C(34) C(36) C(43) C(44) -175.7(3) . . .
C(37) C(36) C(43) N(1) 175.9(2) . . .
C(37) C(36) C(43) C(44) -0.2(3) . . .
C(43) C(36) C(37) C(38) -80.5(3) . . .
C(36) C(37) C(38) C(39) -64.3(3) . . .
C(37) C(38) C(39) C(40) 179.9(2) . . .
C(38) C(39) C(40) C(41) -177.2(3) . . .
C(39) C(40) C(41) C(42) -178.0(4) . . .
N(1) C(43) C(44) C(45) -0.5(5) . . .
C(36) C(43) C(44) C(45) 174.9(3) . . .
C(43) C(44) C(45) N(2) 8.4(5) . . .
C(43) C(44) C(45) C(46) -168.8(3) . . .
N(2) C(45) C(46) C(47) -176.2(3) . . .
N(2) C(45) C(46) C(53) -0.4(3) . . .
C(44) C(45) C(46) C(47) 1.4(5) . . .
C(44) C(45) C(46) C(53) 177.2(3) . . .
C(45) C(46) C(47) C(48) 75.4(4) . . .
C(45) C(46) C(53) C(54) -170.7(3) . . .
C(45) C(46) C(53) C(55) 3.6(3) . . .
C(47) C(46) C(53) C(54) 4.8(5) . . .
C(47) C(46) C(53) C(55) 179.1(3) . . .
C(53) C(46) C(47) C(48) -99.4(4) . . .
C(46) C(47) C(48) C(49) -171.7(3) . . .
C(47) C(48) C(49) C(50) -176.4(3) . . .
C(48) C(49) C(50) C(51) -61.8(5) . . .
C(49) C(50) C(51) C(52) -174.4(4) . . .
C(46) C(53) C(55) N(2) -5.7(3) . . .
C(46) C(53) C(55) C(56) 172.1(3) . . 2_655
C(54) C(53) C(55) N(2) 168.3(3) . . .
C(54) C(53) C(55) C(56) -13.9(5) . . 2_655
N(2) C(55) C(56) C(33) -4.7(5) . 2_655 2_655
N(2) C(55) C(56) C(57) 178.4(2) . 2_655 2_655
C(53) C(55) C(56) C(33) 177.8(3) . 2_655 2_655
C(53) C(55) C(56) C(57) 0.9(4) . 2_655 2_655
C(33) C(56) C(57) C(58) 104.0(3) . . .
C(33) C(56) C(57) C(62) -75.5(4) . . .
C(55) C(56) C(57) C(58) -78.9(4) 2_655 . .
C(55) C(56) C(57) C(62) 101.7(3) 2_655 . .
C(56) C(57) C(58) C(59) -178.9(3) . . .
C(56) C(57) C(62) C(61) 178.9(3) . . .
C(58) C(57) C(62) C(61) -0.6(5) . . .
C(62) C(57) C(58) C(59) 0.5(5) . . .
C(57) C(58) C(59) C(60) -0.0(4) . . .
C(58) C(59) C(60) C(61) -0.4(5) . . .
C(59) C(60) C(61) O(1) -179.6(3) . . .
C(59) C(60) C(61) C(62) 0.4(5) . . .
O(1) C(61) C(62) C(57) -179.9(2) . . .
C(60) C(61) C(62) C(57) 0.1(4) . . .
O(1) C(63) C(64) C(65) 71.9(3) . . .
C(63) C(64) C(65) C(66) -168.7(3) . . .
C(64) C(65) C(66) C(67) 175.0(3) . . .
C(65) C(66) C(67) C(68) 115.0(3) . . .
C(66) C(67) C(68) O(2) -61.0(4) . . .
O(2) C(69) C(70) C(71) 180.0(2) . . .
O(2) C(69) C(74) C(73) 179.5(3) . . .
C(70) C(69) C(74) C(73) -0.8(5) . . .
C(74) C(69) C(70) C(71) 0.3(5) . . .
C(69) C(70) C(71) C(72) -0.1(4) . . .
C(70) C(71) C(72) C(73) 0.3(5) . . .
C(71) C(72) C(73) C(74) -0.8(5) . . .
C(71) C(72) C(73) C(75) 176.6(3) . . .
C(72) C(73) C(74) C(69) 1.0(5) . . .
C(72) C(73) C(75) C(76) -94.4(4) . . .
C(72) C(73) C(75) C(98) 86.9(4) . . 2_655
C(74) C(73) C(75) C(76) 83.0(4) . . .
C(74) C(73) C(75) C(98) -95.7(4) . . 2_655
C(75) C(73) C(74) C(69) -176.4(3) . . .
C(73) C(75) C(76) N(4) -178.6(2) . . .
C(73) C(75) C(76) C(77) -0.4(4) . . .
C(73) C(75) C(98) N(3) 179.6(2) . 2_655 2_655
C(73) C(75) C(98) C(96) -0.6(4) . 2_655 2_655
C(76) C(75) C(98) N(3) 1.1(5) . 2_655 2_655
C(76) C(75) C(98) C(96) -179.1(3) . 2_655 2_655
C(98) C(75) C(76) N(4) -0.0(4) 2_655 . .
C(98) C(75) C(76) C(77) 178.1(3) 2_655 . .
N(4) C(76) C(77) C(78) -176.9(3) . . .
N(4) C(76) C(77) C(79) 1.5(3) . . .
C(75) C(76) C(77) C(78) 4.7(5) . . .
C(75) C(76) C(77) C(79) -176.8(3) . . .
C(76) C(77) C(79) C(80) 174.9(3) . . .
C(76) C(77) C(79) C(86) -1.0(3) . . .
C(78) C(77) C(79) C(80) -6.6(5) . . .
C(78) C(77) C(79) C(86) 177.6(3) . . .
C(77) C(79) C(80) C(81) -96.3(4) . . .
C(77) C(79) C(86) N(4) 0.2(3) . . .
C(77) C(79) C(86) C(87) 178.9(3) . . .
C(80) C(79) C(86) N(4) -175.9(3) . . .
C(80) C(79) C(86) C(87) 2.8(5) . . .
C(86) C(79) C(80) C(81) 78.9(4) . . .
C(79) C(80) C(81) C(82) 57.4(4) . . .
C(80) C(81) C(82) C(83) 76.7(5) . . .
C(81) C(82) C(83) C(84) -178.0(4) . . .
C(82) C(83) C(84) C(85) -178.5(5) . . .
N(4) C(86) C(87) C(88) -0.0(5) . . .
C(79) C(86) C(87) C(88) -178.5(3) . . .
C(86) C(87) C(88) N(3) 0.5(5) . . .
C(86) C(87) C(88) C(89) 178.8(3) . . .
N(3) C(88) C(89) C(90) 179.7(2) . . .
N(3) C(88) C(89) C(96) -0.2(3) . . .
C(87) C(88) C(89) C(90) 1.2(5) . . .
C(87) C(88) C(89) C(96) -178.7(3) . . .
C(88) C(89) C(90) C(91) -76.7(4) . . .
C(88) C(89) C(96) C(97) 177.2(3) . . .
C(88) C(89) C(96) C(98) -1.3(3) . . .
C(90) C(89) C(96) C(97) -2.7(6) . . .
C(90) C(89) C(96) C(98) 178.8(3) . . .
C(96) C(89) C(90) C(91) 103.2(4) . . .
C(89) C(90) C(91) C(92) -72.1(4) . . .
C(90) C(91) C(92) C(93) -172.9(3) . . .
C(91) C(92) C(93) C(94) 165.0(4) . . .
C(92) C(93) C(94) C(95) 78.1(6) . . .
C(89) C(96) C(98) N(3) 2.5(3) . . .
C(89) C(96) C(98) C(75) -177.3(3) . . 2_655
C(97) C(96) C(98) N(3) -176.0(3) . . .
C(97) C(96) C(98) C(75) 4.2(5) . . 2_655
